data_7021228
loop_
_publ_author_name
'Kon, Hiroki'
'Nagata, Toshi'

_publ_section_title
;
 New ternary ligands consisting of an N4 bridging ligand and two
 terpyridines, and their Co(ii) and Ni(ii) dinuclear complexes. Structure,
 redox properties, and reaction with acid.
;
_journal_issue 16
_journal_name_full 'Dalton transactions (Cambridge, England : 2003)'
_journal_page_first 5697
_journal_page_last 5705
_journal_paper_doi 10.1039/c3dt33011g
_journal_volume 42
_journal_year 2013
_chemical_formula_moiety 'C70 H57 Co2 N12 O5, 3(F6 P), 5(C3 H6 O)'
_chemical_formula_sum 'C85 H87 Co2 F18 N12 O10 P3'
_chemical_formula_weight 1989.46
_space_group_IT_number 14
_symmetry_cell_setting monoclinic
_symmetry_Int_Tables_number 14
_symmetry_space_group_name_Hall '-P 2yn'
_symmetry_space_group_name_H-M 'P 1 21/n 1'
_atom_sites_solution_hydrogens geom
_atom_sites_solution_primary direct
_atom_sites_solution_secondary difmap
_cell_angle_alpha 90.0000
_cell_angle_beta 93.0735(16)
_cell_angle_gamma 90.0000
_cell_formula_units_Z 4
_cell_length_a 19.817(3)
_cell_length_b 23.206(3)
_cell_length_c 19.702(3)
_cell_measurement_reflns_used 23048
_cell_measurement_temperature 123
_cell_measurement_theta_max 27.48
_cell_measurement_theta_min 3.12
_cell_volume 9047(2)
_computing_cell_refinement CrystalClear
_computing_data_collection 'CrystalClear (Rigaku Inc., 2008)'
_computing_data_reduction CrystalClear
_computing_molecular_graphics 'CrystalStructure 4.0'
_computing_publication_material 'CrystalStructure 4.0 (Rigaku, 2010)'
_computing_structure_refinement 'SHELXL97 (Sheldrick, 2008)'
_computing_structure_solution 'Il Milione (Burla, et al., 2007)'
_diffrn_ambient_temperature 123
_diffrn_detector_area_resol_mean 7.314
_diffrn_measured_fraction_theta_full 0.981
_diffrn_measured_fraction_theta_max 0.981
_diffrn_measurement_device_type 'Rigaku Saturn70'
_diffrn_measurement_method \w
_diffrn_radiation_type 'Mo K\a'
_diffrn_radiation_wavelength 0.71075
_diffrn_reflns_av_R_equivalents 0.0308
_diffrn_reflns_limit_h_max 25
_diffrn_reflns_limit_h_min -19
_diffrn_reflns_limit_k_max 21
_diffrn_reflns_limit_k_min -30
_diffrn_reflns_limit_l_max 25
_diffrn_reflns_limit_l_min -25
_diffrn_reflns_number 69429
_diffrn_reflns_theta_full 27.50
_diffrn_reflns_theta_max 27.50
_diffrn_standards_number 0
_exptl_absorpt_coefficient_mu 0.520
_exptl_absorpt_correction_T_max 0.949
_exptl_absorpt_correction_T_min 0.885
_exptl_absorpt_correction_type multi-scan
_exptl_absorpt_process_details 'REQAB (Rigaku, 1998)'
_exptl_crystal_colour orange
_exptl_crystal_density_diffrn 1.460
_exptl_crystal_density_method 'not measured'
_exptl_crystal_description prism
_exptl_crystal_F_000 4088.00
_exptl_crystal_size_max 0.500
_exptl_crystal_size_mid 0.200
_exptl_crystal_size_min 0.100
_refine_diff_density_max 1.280
_refine_diff_density_min -0.860
_refine_ls_extinction_method none
_refine_ls_goodness_of_fit_ref 1.044
_refine_ls_hydrogen_treatment mixed
_refine_ls_number_parameters 1183
_refine_ls_number_reflns 20404
_refine_ls_number_restraints 0
_refine_ls_R_factor_gt 0.0622
_refine_ls_shift/su_max 0.001
_refine_ls_structure_factor_coef Fsqd
_refine_ls_weighting_details 'w = 1/[\s^2^(Fo^2^)+(0.1011P)^2^+10.3176P] where P=(Fo^2^+2Fc^2^)/3'
_refine_ls_weighting_scheme calc
_refine_ls_wR_factor_ref 0.1837
_reflns_number_gt 16464
_reflns_number_total 20409
_reflns_threshold_expression F^2^>2.0\s(F^2^)
_cod_data_source_file c3dt33011g.txt
_cod_data_source_block Co-1
_cod_database_code 7021228

loop_
_symmetry_equiv_pos_site_id
_symmetry_equiv_pos_as_xyz
1 +X,+Y,+Z
2 1/2-X,1/2+Y,1/2-Z
3 -X,-Y,-Z
4 1/2+X,1/2-Y,1/2+Z

loop_
_atom_site_label
_atom_site_type_symbol
_atom_site_fract_x
_atom_site_fract_y
_atom_site_fract_z
_atom_site_U_iso_or_equiv
_atom_site_adp_type
_atom_site_occupancy
_atom_site_symmetry_multiplicity
_atom_site_calc_flag
_atom_site_refinement_flags
Co1 Co 0.073844(17) 0.254112(15) 0.248143(17) 0.02342(10) Uani 1.0 4 d .
Co2 Co -0.068034(18) 0.203483(15) 0.326600(17) 0.02418(10) Uani 1.0 4 d .
P1 P 0.08454(5) 0.37112(3) 0.52805(4) 0.03906(19) Uani 1.0 4 d .
P2 P 0.43787(5) 0.09834(5) 0.36469(5) 0.0530(3) Uani 1.0 4 d .
P3 P 0.85654(6) 0.92601(6) 0.11079(5) 0.0595(3) Uani 1.0 4 d .
F11 F 0.06413(11) 0.36114(9) 0.60443(10) 0.0480(5) Uani 1.0 4 d .
F12 F 0.01502(13) 0.34172(10) 0.50028(13) 0.0647(7) Uani 1.0 4 d .
F13 F 0.04877(11) 0.43214(8) 0.52763(10) 0.0460(5) Uani 1.0 4 d .
F14 F 0.12078(11) 0.30918(8) 0.52912(12) 0.0531(6) Uani 1.0 4 d .
F15 F 0.10424(16) 0.38099(10) 0.45105(12) 0.0724(8) Uani 1.0 4 d .
F16 F 0.15413(11) 0.39994(9) 0.55537(13) 0.0574(6) Uani 1.0 4 d .
F21 F 0.37722(17) 0.09722(17) 0.30975(17) 0.1153(15) Uani 1.0 4 d .
F22 F 0.4457(3) 0.16395(14) 0.3488(2) 0.1214(14) Uani 1.0 4 d .
F23 F 0.38672(14) 0.11685(15) 0.42214(14) 0.0813(9) Uani 1.0 4 d .
F24 F 0.42609(19) 0.03315(14) 0.3822(3) 0.1136(13) Uani 1.0 4 d .
F25 F 0.49813(15) 0.10017(18) 0.41957(17) 0.1004(11) Uani 1.0 4 d .
F26 F 0.48783(17) 0.08049(16) 0.30847(15) 0.0960(11) Uani 1.0 4 d .
F31 F 0.90145(14) 0.96928(14) 0.15606(14) 0.0834(9) Uani 1.0 4 d .
F32 F 0.8110(2) 0.88429(17) 0.06427(15) 0.1173(15) Uani 1.0 4 d .
F33 F 0.79398(17) 0.9519(2) 0.1437(3) 0.1442(19) Uani 1.0 4 d .
F34 F 0.9203(3) 0.9041(4) 0.0789(4) 0.218(4) Uani 1.0 4 d .
F35 F 0.8612(3) 0.88079(16) 0.1679(2) 0.149(2) Uani 1.0 4 d .
F36 F 0.8523(4) 0.9729(3) 0.0537(3) 0.201(4) Uani 1.0 4 d .
O1 O 0.00892(10) 0.19396(8) 0.26973(10) 0.0269(4) Uani 1.0 4 d .
O2 O 0.36142(10) 0.16402(9) 0.15482(11) 0.0344(5) Uani 1.0 4 d .
O3 O 0.33436(11) 0.43225(10) 0.23895(13) 0.0432(6) Uani 1.0 4 d .
O4 O -0.22670(12) -0.00872(10) 0.47719(12) 0.0443(6) Uani 1.0 4 d .
O5 O -0.27011(11) 0.21272(9) 0.57971(10) 0.0348(5) Uani 1.0 4 d .
OS1 O 0.01231(17) 0.09825(11) 0.17551(14) 0.0619(8) Uani 1.0 4 d .
OS2 O 0.42623(17) 0.50570(12) 0.08369(14) 0.0631(8) Uani 1.0 4 d .
OS3 O 0.90153(18) 0.38709(15) 0.18222(15) 0.0727(9) Uani 1.0 4 d .
OS4 O 0.13659(14) 0.81444(12) 0.03061(14) 0.0558(7) Uani 1.0 4 d .
OS5 O 0.81275(15) 0.65296(15) 0.16033(15) 0.0649(8) Uani 1.0 4 d .
N1 N 0.15506(12) 0.24068(10) 0.32707(11) 0.0267(5) Uani 1.0 4 d .
N2 N 0.14205(11) 0.20076(9) 0.20273(11) 0.0247(5) Uani 1.0 4 d .
N3 N 0.04349(12) 0.25604(10) 0.14060(12) 0.0272(5) Uani 1.0 4 d .
N4 N 0.01383(11) 0.31234(9) 0.30278(11) 0.0241(5) Uani 1.0 4 d .
N5 N 0.12047(11) 0.33802(9) 0.23870(11) 0.0261(5) Uani 1.0 4 d .
N6 N -0.02201(12) 0.17865(10) 0.42509(11) 0.0266(5) Uani 1.0 4 d .
N7 N -0.10022(12) 0.11962(9) 0.33950(11) 0.0264(5) Uani 1.0 4 d .
N8 N -0.13697(12) 0.18679(10) 0.23920(12) 0.0297(5) Uani 1.0 4 d .
N9 N -0.04138(11) 0.29227(9) 0.33304(11) 0.0248(5) Uani 1.0 4 d .
N10 N -0.14709(11) 0.24408(9) 0.38377(11) 0.0260(5) Uani 1.0 4 d .
N11 N 0.31939(13) 0.35140(11) 0.17560(14) 0.0350(6) Uani 1.0 4 d .
N12 N -0.30762(14) 0.16397(12) 0.48551(15) 0.0397(6) Uani 1.0 4 d .
C1 C 0.16243(14) 0.26691(12) 0.38758(14) 0.0299(6) Uani 1.0 4 d .
C2 C 0.21680(16) 0.25652(13) 0.43325(15) 0.0349(7) Uani 1.0 4 d .
C3 C 0.26495(16) 0.21678(14) 0.41630(15) 0.0366(7) Uani 1.0 4 d .
C4 C 0.25765(15) 0.18888(13) 0.35410(15) 0.0334(6) Uani 1.0 4 d .
C5 C 0.20221(13) 0.20211(11) 0.31050(13) 0.0252(5) Uani 1.0 4 d .
C6 C 0.19446(13) 0.17893(11) 0.24032(13) 0.0249(5) Uani 1.0 4 d .
C7 C 0.23985(14) 0.14171(12) 0.21271(13) 0.0277(6) Uani 1.0 4 d .
C8 C 0.23173(14) 0.12758(11) 0.14399(14) 0.0278(6) Uani 1.0 4 d .
C9 C 0.17644(14) 0.14947(12) 0.10574(13) 0.0279(6) Uani 1.0 4 d .
C10 C 0.13278(13) 0.18738(11) 0.13690(13) 0.0254(5) Uani 1.0 4 d .
C11 C 0.07699(13) 0.21935(12) 0.10076(13) 0.0273(6) Uani 1.0 4 d .
C12 C 0.06123(15) 0.21480(14) 0.03141(14) 0.0350(7) Uani 1.0 4 d .
C13 C 0.01010(16) 0.24875(15) 0.00213(16) 0.0397(7) Uani 1.0 4 d .
C14 C -0.02379(16) 0.28648(15) 0.04261(16) 0.0393(7) Uani 1.0 4 d .
C15 C -0.00603(15) 0.28860(13) 0.11114(15) 0.0340(6) Uani 1.0 4 d .
C16 C 0.02264(15) 0.20927(12) 0.46358(14) 0.0316(6) Uani 1.0 4 d .
C17 C 0.05636(16) 0.18736(13) 0.52112(15) 0.0367(7) Uani 1.0 4 d .
C18 C 0.04311(17) 0.13193(13) 0.54047(15) 0.0372(7) Uani 1.0 4 d .
C19 C -0.00428(16) 0.09957(12) 0.50244(14) 0.0337(6) Uani 1.0 4 d .
C20 C -0.03562(14) 0.12416(11) 0.44470(13) 0.0262(6) Uani 1.0 4 d .
C21 C -0.08430(14) 0.09230(11) 0.39870(13) 0.0268(6) Uani 1.0 4 d .
C22 C -0.11222(15) 0.03958(12) 0.41317(14) 0.0311(6) Uani 1.0 4 d .
C23 C -0.15565(15) 0.01296(12) 0.36443(15) 0.0337(6) Uani 1.0 4 d .
C24 C -0.16989(16) 0.04084(13) 0.30267(15) 0.0344(6) Uani 1.0 4 d .
C25 C -0.14256(14) 0.09501(12) 0.29253(14) 0.0289(6) Uani 1.0 4 d .
C26 C -0.15721(15) 0.13182(12) 0.23176(14) 0.0310(6) Uani 1.0 4 d .
C27 C -0.18803(17) 0.11096(15) 0.17164(16) 0.0398(7) Uani 1.0 4 d .
C28 C -0.19741(18) 0.14805(16) 0.11688(17) 0.0449(8) Uani 1.0 4 d .
C29 C -0.17660(18) 0.20435(15) 0.12361(17) 0.0428(8) Uani 1.0 4 d .
C30 C -0.14729(16) 0.22249(13) 0.18589(15) 0.0357(7) Uani 1.0 4 d .
C31 C 0.18327(14) 0.34305(11) 0.21790(13) 0.0270(6) Uani 1.0 4 d .
C32 C 0.22523(14) 0.38945(12) 0.23475(13) 0.0279(6) Uani 1.0 4 d .
C33 C 0.19981(14) 0.43251(12) 0.27538(15) 0.0316(6) Uani 1.0 4 d .
C34 C 0.13476(14) 0.42835(12) 0.29714(14) 0.0305(6) Uani 1.0 4 d .
C35 C 0.09576(13) 0.38079(11) 0.27739(13) 0.0243(5) Uani 1.0 4 d .
C36 C 0.02758(13) 0.36821(11) 0.30208(13) 0.0251(5) Uani 1.0 4 d .
C37 C -0.01979(13) 0.41035(11) 0.32270(13) 0.0251(5) Uani 1.0 4 d .
C38 C -0.01440(14) 0.46977(11) 0.30896(14) 0.0297(6) Uani 1.0 4 d .
C39 C -0.06419(15) 0.50634(12) 0.32773(15) 0.0339(6) Uani 1.0 4 d .
C40 C -0.12156(15) 0.48563(13) 0.35827(16) 0.0350(7) Uani 1.0 4 d .
C41 C -0.12904(15) 0.42807(12) 0.37086(14) 0.0312(6) Uani 1.0 4 d .
C42 C -0.07750(13) 0.38922(11) 0.35417(13) 0.0260(5) Uani 1.0 4 d .
C43 C -0.08227(13) 0.32836(11) 0.36255(13) 0.0252(5) Uani 1.0 4 d .
C44 C -0.13240(13) 0.29868(11) 0.40359(13) 0.0247(5) Uani 1.0 4 d .
C45 C -0.15734(14) 0.32233(12) 0.46179(14) 0.0295(6) Uani 1.0 4 d .
C46 C -0.20131(15) 0.29030(12) 0.49839(14) 0.0312(6) Uani 1.0 4 d .
C47 C -0.22033(14) 0.23577(12) 0.47648(14) 0.0284(6) Uani 1.0 4 d .
C48 C -0.19115(13) 0.21386(12) 0.41903(14) 0.0272(6) Uani 1.0 4 d .
C49 C 0.28540(14) 0.09373(12) 0.11283(13) 0.0286(6) Uani 1.0 4 d .
C50 C 0.27091(16) 0.04489(13) 0.07314(15) 0.0339(6) Uani 1.0 4 d .
C51 C 0.32334(17) 0.01389(13) 0.04615(16) 0.0382(7) Uani 1.0 4 d .
C52 C 0.38907(16) 0.03090(13) 0.05929(15) 0.0370(7) Uani 1.0 4 d .
C53 C 0.40470(16) 0.07984(13) 0.09713(15) 0.0338(6) Uani 1.0 4 d .
C54 C 0.35285(15) 0.11204(12) 0.12326(14) 0.0299(6) Uani 1.0 4 d .
C55 C 0.42881(15) 0.18519(14) 0.17006(18) 0.0397(7) Uani 1.0 4 d .
C56 C 0.42114(16) 0.24732(14) 0.19280(18) 0.0403(7) Uani 1.0 4 d .
C57 C 0.40650(17) 0.28817(14) 0.13288(18) 0.0413(8) Uani 1.0 4 d .
C58 C 0.38883(15) 0.34929(14) 0.15315(19) 0.0410(8) Uani 1.0 4 d .
C59 C 0.29769(14) 0.39344(12) 0.21550(15) 0.0310(6) Uani 1.0 4 d .
C60 C -0.18330(17) -0.04541(13) 0.37822(17) 0.0402(7) Uani 1.0 4 d .
C61 C -0.1765(2) -0.08973(15) 0.3313(2) 0.0506(9) Uani 1.0 4 d .
C62 C -0.1981(3) -0.14476(16) 0.3465(3) 0.0650(12) Uani 1.0 4 d .
C63 C -0.2265(3) -0.15504(17) 0.4080(3) 0.0694(13) Uani 1.0 4 d .
C64 C -0.2357(2) -0.11148(16) 0.4544(3) 0.0566(10) Uani 1.0 4 d .
C65 C -0.21550(17) -0.05574(14) 0.43881(18) 0.0437(8) Uani 1.0 4 d .
C66 C -0.26077(19) -0.01428(17) 0.54004(18) 0.0500(9) Uani 1.0 4 d .
C67 C -0.28390(18) 0.04473(17) 0.55851(17) 0.0470(8) Uani 1.0 4 d .
C68 C -0.34365(18) 0.06517(15) 0.51305(18) 0.0455(8) Uani 1.0 4 d .
C69 C -0.35862(18) 0.12917(15) 0.51800(19) 0.0459(8) Uani 1.0 4 d .
C70 C -0.26853(14) 0.20251(12) 0.51807(15) 0.0307(6) Uani 1.0 4 d .
CS11 C -0.0342(3) 0.0863(2) 0.0634(3) 0.0614(11) Uani 1.0 4 d .
CS12 C 0.01163(18) 0.07140(14) 0.12318(17) 0.0422(8) Uani 1.0 4 d .
CS13 C 0.0566(2) 0.02059(18) 0.1152(3) 0.0571(10) Uani 1.0 4 d .
CS21 C 0.3915(3) 0.5695(2) 0.1682(3) 0.0700(13) Uani 1.0 4 d .
CS22 C 0.43252(18) 0.52090(15) 0.14262(19) 0.0459(8) Uani 1.0 4 d .
CS23 C 0.47978(19) 0.49158(16) 0.1928(2) 0.0496(9) Uani 1.0 4 d .
CS31 C 0.8567(3) 0.4822(3) 0.1700(3) 0.0725(14) Uani 1.0 4 d .
CS32 C 0.9005(3) 0.43306(18) 0.1510(2) 0.0590(11) Uani 1.0 4 d .
CS33 C 0.9418(3) 0.4426(2) 0.0908(3) 0.0795(14) Uani 1.0 4 d .
CS41 C 0.0974(5) 0.8328(4) 0.1388(3) 0.151(4) Uani 1.0 4 d .
CS42 C 0.1376(3) 0.84648(18) 0.07865(19) 0.0555(10) Uani 1.0 4 d .
CS43 C 0.1790(3) 0.90002(18) 0.0805(3) 0.0614(11) Uani 1.0 4 d .
CS51 C 0.8596(6) 0.6785(5) 0.2681(4) 0.183(5) Uani 1.0 4 d .
CS52 C 0.8501(3) 0.6845(3) 0.1943(3) 0.0657(12) Uani 1.0 4 d .
CS53 C 0.8918(4) 0.7311(3) 0.1638(4) 0.109(3) Uani 1.0 4 d .
H1 H 0.0073(18) 0.1686(16) 0.2479(18) 0.032(10) Uiso 1.0 4 d .
H2 H 0.1290 0.2938 0.3997 0.0358 Uiso 1.0 4 calc R
H3 H 0.2208 0.2764 0.4754 0.0418 Uiso 1.0 4 calc R
H4 H 0.3025 0.2087 0.4468 0.0439 Uiso 1.0 4 calc R
H5 H 0.2900 0.1612 0.3414 0.0401 Uiso 1.0 4 calc R
H6 H 0.2762 0.1259 0.2402 0.0333 Uiso 1.0 4 calc R
H7 H 0.1685 0.1389 0.0594 0.0335 Uiso 1.0 4 calc R
H8 H 0.0852 0.1887 0.0044 0.0420 Uiso 1.0 4 calc R
H9 H -0.0015 0.2461 -0.0452 0.0476 Uiso 1.0 4 calc R
H10 H -0.0587 0.3105 0.0235 0.0472 Uiso 1.0 4 calc R
H11 H -0.0298 0.3142 0.1389 0.0409 Uiso 1.0 4 calc R
H12 H 0.0316 0.2479 0.4507 0.0379 Uiso 1.0 4 calc R
H13 H 0.0882 0.2103 0.5468 0.0441 Uiso 1.0 4 calc R
H14 H 0.0661 0.1158 0.5795 0.0447 Uiso 1.0 4 calc R
H15 H -0.0150 0.0614 0.5157 0.0404 Uiso 1.0 4 calc R
H16 H -0.1021 0.0215 0.4558 0.0374 Uiso 1.0 4 calc R
H17 H -0.1979 0.0230 0.2681 0.0413 Uiso 1.0 4 calc R
H18 H -0.2024 0.0720 0.1682 0.0477 Uiso 1.0 4 calc R
H19 H -0.2180 0.1347 0.0751 0.0539 Uiso 1.0 4 calc R
H20 H -0.1821 0.2304 0.0865 0.0514 Uiso 1.0 4 calc R
H21 H -0.1341 0.2617 0.1909 0.0428 Uiso 1.0 4 calc R
H22 H 0.2001 0.3134 0.1902 0.0324 Uiso 1.0 4 calc R
H23 H 0.2271 0.4648 0.2882 0.0379 Uiso 1.0 4 calc R
H24 H 0.1171 0.4575 0.3251 0.0366 Uiso 1.0 4 calc R
H25 H 0.0235 0.4843 0.2868 0.0356 Uiso 1.0 4 calc R
H26 H -0.0598 0.5465 0.3199 0.0407 Uiso 1.0 4 calc R
H27 H -0.1557 0.5119 0.3704 0.0420 Uiso 1.0 4 calc R
H28 H -0.1686 0.4143 0.3907 0.0374 Uiso 1.0 4 calc R
H29 H -0.1443 0.3600 0.4762 0.0353 Uiso 1.0 4 calc R
H30 H -0.2185 0.3057 0.5387 0.0374 Uiso 1.0 4 calc R
H31 H -0.2029 0.1760 0.4043 0.0327 Uiso 1.0 4 calc R
H32 H 0.2254 0.0329 0.0646 0.0407 Uiso 1.0 4 calc R
H33 H 0.3136 -0.0190 0.0187 0.0459 Uiso 1.0 4 calc R
H34 H 0.4246 0.0086 0.0421 0.0445 Uiso 1.0 4 calc R
H35 H 0.4504 0.0913 0.1052 0.0405 Uiso 1.0 4 calc R
H36A H 0.4558 0.1832 0.1293 0.0476 Uiso 1.0 4 calc R
H36B H 0.4517 0.1620 0.2067 0.0476 Uiso 1.0 4 calc R
H37A H 0.4632 0.2597 0.2181 0.0484 Uiso 1.0 4 calc R
H37B H 0.3838 0.2498 0.2241 0.0484 Uiso 1.0 4 calc R
H38A H 0.4467 0.2895 0.1051 0.0496 Uiso 1.0 4 calc R
H38B H 0.3685 0.2723 0.1040 0.0496 Uiso 1.0 4 calc R
H39A H 0.4207 0.3624 0.1904 0.0492 Uiso 1.0 4 calc R
H39B H 0.3932 0.3754 0.1139 0.0492 Uiso 1.0 4 calc R
H40 H 0.2915(17) 0.3325(15) 0.1546(17) 0.026(9) Uiso 1.0 4 d .
H41 H -0.1572 -0.0822 0.2891 0.0607 Uiso 1.0 4 calc R
H42 H -0.1935 -0.1753 0.3150 0.0780 Uiso 1.0 4 calc R
H43 H -0.2400 -0.1931 0.4186 0.0833 Uiso 1.0 4 calc R
H44 H -0.2555 -0.1194 0.4963 0.0679 Uiso 1.0 4 calc R
H45A H -0.2295 -0.0299 0.5763 0.0600 Uiso 1.0 4 calc R
H45B H -0.2999 -0.0406 0.5339 0.0600 Uiso 1.0 4 calc R
H46A H -0.2460 0.0722 0.5549 0.0563 Uiso 1.0 4 calc R
H46B H -0.2969 0.0446 0.6063 0.0563 Uiso 1.0 4 calc R
H47A H -0.3348 0.0559 0.4653 0.0546 Uiso 1.0 4 calc R
H47B H -0.3843 0.0434 0.5250 0.0546 Uiso 1.0 4 calc R
H48A H -0.4037 0.1372 0.4959 0.0551 Uiso 1.0 4 calc R
H48B H -0.3598 0.1402 0.5665 0.0551 Uiso 1.0 4 calc R
H49 H -0.3081(18) 0.1668(15) 0.445(2) 0.034(9) Uiso 1.0 4 d .
HS11 H -0.0242 0.1255 0.0481 0.0737 Uiso 1.0 4 calc R
HS12 H -0.0812 0.0844 0.0762 0.0737 Uiso 1.0 4 calc R
HS13 H -0.0272 0.0590 0.0264 0.0737 Uiso 1.0 4 calc R
HS14 H 0.0470 -0.0085 0.1494 0.0685 Uiso 1.0 4 calc R
HS15 H 0.1039 0.0327 0.1213 0.0685 Uiso 1.0 4 calc R
HS16 H 0.0484 0.0042 0.0697 0.0685 Uiso 1.0 4 calc R
HS21 H 0.3433 0.5604 0.1613 0.0840 Uiso 1.0 4 calc R
HS22 H 0.4015 0.6048 0.1432 0.0840 Uiso 1.0 4 calc R
HS23 H 0.4027 0.5753 0.2167 0.0840 Uiso 1.0 4 calc R
HS24 H 0.5261 0.4947 0.1779 0.0595 Uiso 1.0 4 calc R
HS25 H 0.4673 0.4508 0.1961 0.0595 Uiso 1.0 4 calc R
HS26 H 0.4770 0.5099 0.2374 0.0595 Uiso 1.0 4 calc R
HS31 H 0.8691 0.4943 0.2167 0.0870 Uiso 1.0 4 calc R
HS32 H 0.8093 0.4700 0.1669 0.0870 Uiso 1.0 4 calc R
HS33 H 0.8629 0.5145 0.1390 0.0870 Uiso 1.0 4 calc R
HS34 H 0.9283 0.4150 0.0550 0.0954 Uiso 1.0 4 calc R
HS35 H 0.9898 0.4372 0.1041 0.0954 Uiso 1.0 4 calc R
HS36 H 0.9346 0.4819 0.0737 0.0954 Uiso 1.0 4 calc R
HS41 H 0.1126 0.7959 0.1584 0.1816 Uiso 1.0 4 calc R
HS42 H 0.0494 0.8302 0.1244 0.1816 Uiso 1.0 4 calc R
HS43 H 0.1040 0.8633 0.1729 0.1816 Uiso 1.0 4 calc R
HS44 H 0.1647 0.9247 0.0420 0.0737 Uiso 1.0 4 calc R
HS45 H 0.2268 0.8900 0.0774 0.0737 Uiso 1.0 4 calc R
HS46 H 0.1729 0.9206 0.1232 0.0737 Uiso 1.0 4 calc R
HS51 H 0.8771 0.6400 0.2792 0.2190 Uiso 1.0 4 calc R
HS52 H 0.8161 0.6839 0.2888 0.2190 Uiso 1.0 4 calc R
HS53 H 0.8917 0.7077 0.2858 0.2190 Uiso 1.0 4 calc R
HS54 H 0.8620 0.7578 0.1380 0.1314 Uiso 1.0 4 calc R
HS55 H 0.9236 0.7137 0.1333 0.1314 Uiso 1.0 4 calc R
HS56 H 0.9170 0.7520 0.2001 0.1314 Uiso 1.0 4 calc R

loop_
_atom_site_aniso_label
_atom_site_aniso_U_11
_atom_site_aniso_U_22
_atom_site_aniso_U_33
_atom_site_aniso_U_12
_atom_site_aniso_U_13
_atom_site_aniso_U_23
Co1 0.02366(19) 0.02300(18) 0.02432(18) 0.00077(13) 0.00798(13) -0.00148(12)
Co2 0.02575(19) 0.02153(18) 0.02607(18) 0.00095(13) 0.00887(14) -0.00017(12)
P1 0.0511(5) 0.0277(4) 0.0401(5) -0.0048(4) 0.0174(4) -0.0041(3)
P2 0.0503(6) 0.0578(6) 0.0501(6) 0.0129(5) -0.0040(5) 0.0038(5)
P3 0.0595(7) 0.0788(8) 0.0410(5) -0.0208(6) 0.0096(5) -0.0137(5)
F11 0.0561(12) 0.0437(11) 0.0464(11) 0.0051(9) 0.0236(10) 0.0053(9)
F12 0.0693(16) 0.0444(13) 0.0792(17) -0.0117(11) -0.0061(13) -0.0113(11)
F13 0.0606(13) 0.0320(10) 0.0469(11) -0.0021(9) 0.0153(9) -0.0019(8)
F14 0.0614(14) 0.0304(10) 0.0703(14) -0.0009(9) 0.0296(11) -0.0034(9)
F15 0.123(3) 0.0480(13) 0.0505(13) 0.0067(14) 0.0413(14) -0.0021(10)
F16 0.0451(12) 0.0376(11) 0.0911(17) -0.0080(9) 0.0192(11) -0.0048(11)
F21 0.095(3) 0.156(4) 0.090(3) 0.074(3) -0.0452(19) -0.050(3)
F22 0.181(4) 0.064(2) 0.125(3) 0.016(3) 0.055(3) 0.0156(19)
F23 0.0640(16) 0.120(3) 0.0596(15) 0.0204(16) 0.0063(13) 0.0083(15)
F24 0.097(3) 0.071(2) 0.172(4) 0.0004(18) 0.002(3) 0.025(3)
F25 0.0566(17) 0.158(4) 0.084(2) 0.0124(19) -0.0194(15) -0.019(2)
F26 0.090(3) 0.125(3) 0.0751(19) 0.045(2) 0.0197(16) -0.0095(18)
F31 0.0727(18) 0.105(3) 0.0716(17) -0.0254(16) -0.0035(14) -0.0273(16)
F32 0.159(4) 0.133(3) 0.0587(17) -0.092(3) 0.0004(19) -0.0166(18)
F33 0.0577(19) 0.138(4) 0.237(6) -0.010(2) 0.017(3) -0.067(4)
F34 0.137(4) 0.293(8) 0.234(7) -0.049(5) 0.099(5) -0.186(7)
F35 0.280(7) 0.075(3) 0.088(3) -0.016(3) -0.038(4) 0.0074(19)
F36 0.279(7) 0.221(6) 0.096(3) -0.176(6) -0.075(4) 0.071(4)
O1 0.0296(10) 0.0225(10) 0.0294(10) -0.0017(8) 0.0099(8) -0.0048(8)
O2 0.0305(11) 0.0305(11) 0.0430(12) 0.0014(8) 0.0104(9) -0.0070(9)
O3 0.0325(12) 0.0367(12) 0.0615(15) -0.0087(9) 0.0138(10) -0.0135(11)
O4 0.0479(14) 0.0373(12) 0.0481(13) -0.0091(10) 0.0062(11) 0.0084(10)
O5 0.0350(11) 0.0408(12) 0.0299(10) -0.0027(9) 0.0127(9) 0.0018(9)
OS1 0.091(3) 0.0439(15) 0.0522(16) -0.0099(14) 0.0182(15) -0.0182(12)
OS2 0.086(3) 0.0523(16) 0.0524(16) -0.0045(15) 0.0117(15) -0.0153(13)
OS3 0.093(3) 0.075(3) 0.0494(16) 0.0245(18) -0.0037(16) -0.0028(15)
OS4 0.0612(17) 0.0534(16) 0.0521(15) -0.0002(13) -0.0055(13) -0.0048(12)
OS5 0.0564(17) 0.088(3) 0.0505(16) 0.0063(16) -0.0002(14) 0.0143(15)
N1 0.0282(12) 0.0278(11) 0.0250(11) -0.0006(9) 0.0079(9) -0.0021(9)
N2 0.0256(11) 0.0252(11) 0.0237(10) 0.0000(9) 0.0067(9) -0.0014(8)
N3 0.0269(12) 0.0271(11) 0.0280(11) 0.0008(9) 0.0045(9) 0.0001(9)
N4 0.0226(11) 0.0245(11) 0.0261(11) 0.0013(9) 0.0091(9) -0.0003(8)
N5 0.0276(12) 0.0252(11) 0.0263(11) -0.0005(9) 0.0078(9) -0.0032(9)
N6 0.0302(12) 0.0250(11) 0.0250(11) -0.0012(9) 0.0057(9) -0.0010(9)
N7 0.0290(12) 0.0231(11) 0.0276(11) -0.0004(9) 0.0066(9) -0.0017(9)
N8 0.0297(12) 0.0282(12) 0.0317(12) 0.0025(10) 0.0061(10) 0.0013(9)
N9 0.0288(12) 0.0203(10) 0.0260(11) -0.0005(9) 0.0095(9) -0.0003(8)
N10 0.0271(12) 0.0241(11) 0.0275(11) 0.0014(9) 0.0076(9) -0.0016(8)
N11 0.0275(13) 0.0346(14) 0.0442(15) -0.0042(11) 0.0130(11) -0.0059(11)
N12 0.0370(15) 0.0451(16) 0.0379(15) -0.0096(12) 0.0109(12) -0.0016(12)
C1 0.0300(14) 0.0316(14) 0.0284(13) 0.0000(11) 0.0057(11) -0.0038(11)
C2 0.0384(17) 0.0381(16) 0.0282(14) -0.0008(13) 0.0035(12) -0.0076(11)
C3 0.0372(16) 0.0430(17) 0.0294(14) 0.0014(13) 0.0003(12) -0.0003(12)
C4 0.0316(15) 0.0364(15) 0.0324(14) 0.0052(12) 0.0040(12) -0.0018(12)
C5 0.0257(13) 0.0241(13) 0.0266(12) 0.0004(10) 0.0073(10) -0.0005(10)
C6 0.0261(13) 0.0237(12) 0.0255(12) 0.0002(10) 0.0072(10) 0.0015(10)
C7 0.0286(14) 0.0277(13) 0.0276(13) 0.0018(11) 0.0069(11) 0.0012(10)
C8 0.0320(14) 0.0237(13) 0.0287(13) -0.0017(11) 0.0105(11) -0.0025(10)
C9 0.0311(14) 0.0289(13) 0.0245(12) -0.0030(11) 0.0086(10) -0.0032(10)
C10 0.0256(13) 0.0254(13) 0.0260(12) -0.0048(10) 0.0088(10) -0.0026(10)
C11 0.0247(13) 0.0312(14) 0.0265(13) -0.0025(11) 0.0055(10) -0.0016(10)
C12 0.0355(16) 0.0424(17) 0.0273(14) -0.0026(13) 0.0030(12) -0.0041(12)
C13 0.0375(17) 0.0510(19) 0.0301(15) -0.0030(14) -0.0021(13) -0.0001(13)
C14 0.0309(16) 0.0460(18) 0.0407(17) 0.0037(13) -0.0013(13) 0.0052(14)
C15 0.0287(15) 0.0376(16) 0.0362(15) 0.0024(12) 0.0044(12) 0.0028(12)
C16 0.0366(16) 0.0276(14) 0.0311(14) -0.0032(11) 0.0069(12) -0.0031(11)
C17 0.0386(17) 0.0356(16) 0.0358(15) -0.0030(13) 0.0002(13) -0.0049(12)
C18 0.0452(18) 0.0344(15) 0.0314(15) 0.0017(13) -0.0048(13) 0.0006(12)
C19 0.0427(17) 0.0285(14) 0.0298(14) -0.0015(12) 0.0006(12) 0.0000(11)
C20 0.0294(14) 0.0222(12) 0.0274(13) 0.0004(10) 0.0063(10) -0.0013(10)
C21 0.0279(14) 0.0268(13) 0.0261(12) 0.0012(11) 0.0057(10) -0.0005(10)
C22 0.0359(15) 0.0256(13) 0.0318(14) -0.0011(11) 0.0011(12) 0.0020(11)
C23 0.0357(16) 0.0283(14) 0.0371(15) -0.0017(12) 0.0027(12) 0.0001(11)
C24 0.0374(16) 0.0303(15) 0.0353(15) -0.0038(12) 0.0012(12) -0.0021(11)
C25 0.0289(14) 0.0285(14) 0.0296(13) -0.0000(11) 0.0041(11) -0.0032(10)
C26 0.0306(15) 0.0311(14) 0.0315(14) 0.0008(11) 0.0051(11) -0.0009(11)
C27 0.0414(18) 0.0414(17) 0.0364(16) -0.0026(14) 0.0001(13) -0.0009(13)
C28 0.0465(19) 0.053(2) 0.0344(16) -0.0022(16) -0.0049(14) -0.0012(14)
C29 0.0454(19) 0.0456(19) 0.0370(16) 0.0086(15) -0.0016(14) 0.0064(14)
C30 0.0366(16) 0.0337(15) 0.0370(15) 0.0037(13) 0.0045(12) 0.0066(12)
C31 0.0299(14) 0.0249(13) 0.0270(12) -0.0028(11) 0.0105(10) -0.0021(10)
C33 0.0289(14) 0.0285(14) 0.0377(15) -0.0029(11) 0.0039(12) -0.0047(11)
C32 0.0268(14) 0.0298(14) 0.0277(13) -0.0001(11) 0.0074(10) -0.0010(11)
C34 0.0314(14) 0.0286(14) 0.0319(14) 0.0024(11) 0.0054(11) -0.0055(11)
C35 0.0262(13) 0.0232(12) 0.0244(12) -0.0006(10) 0.0080(10) -0.0008(9)
C36 0.0260(13) 0.0244(13) 0.0255(12) -0.0001(10) 0.0059(10) -0.0018(10)
C37 0.0261(13) 0.0240(13) 0.0256(12) 0.0006(10) 0.0041(10) -0.0027(10)
C38 0.0289(14) 0.0233(13) 0.0369(14) -0.0017(11) 0.0024(11) -0.0007(11)
C39 0.0371(16) 0.0219(13) 0.0428(16) 0.0025(11) 0.0032(13) -0.0010(11)
C40 0.0341(16) 0.0290(14) 0.0423(16) 0.0066(12) 0.0061(12) -0.0050(12)
C41 0.0321(15) 0.0287(14) 0.0335(14) 0.0039(11) 0.0103(11) -0.0031(11)
C42 0.0272(13) 0.0252(13) 0.0262(12) 0.0020(10) 0.0063(10) -0.0006(10)
C43 0.0270(13) 0.0235(13) 0.0258(12) 0.0034(10) 0.0075(10) -0.0015(10)
C44 0.0253(13) 0.0235(12) 0.0261(12) 0.0020(10) 0.0079(10) 0.0006(10)
C45 0.0333(15) 0.0262(13) 0.0297(13) 0.0008(11) 0.0095(11) -0.0032(10)
C46 0.0328(15) 0.0328(15) 0.0290(13) 0.0022(12) 0.0125(11) -0.0019(11)
C47 0.0267(14) 0.0308(14) 0.0282(13) 0.0016(11) 0.0077(11) 0.0014(11)
C48 0.0262(13) 0.0261(13) 0.0299(13) -0.0004(10) 0.0071(10) -0.0001(10)
C49 0.0320(14) 0.0271(13) 0.0277(13) 0.0054(11) 0.0106(11) 0.0001(10)
C50 0.0371(16) 0.0312(15) 0.0340(15) 0.0038(12) 0.0085(12) -0.0031(11)
C51 0.0497(19) 0.0295(15) 0.0364(15) 0.0060(13) 0.0104(14) -0.0060(12)
C52 0.0423(17) 0.0334(15) 0.0369(15) 0.0107(13) 0.0158(13) 0.0021(12)
C53 0.0349(16) 0.0313(15) 0.0362(15) 0.0060(12) 0.0111(12) 0.0024(12)
C54 0.0346(15) 0.0257(13) 0.0301(13) 0.0043(11) 0.0093(11) 0.0007(11)
C55 0.0277(15) 0.0393(17) 0.0521(19) 0.0017(13) 0.0040(13) -0.0048(14)
C56 0.0310(16) 0.0398(17) 0.0502(19) -0.0002(13) 0.0027(14) -0.0087(14)
C57 0.0342(17) 0.0380(17) 0.0538(19) -0.0000(13) 0.0205(14) -0.0066(14)
C58 0.0290(15) 0.0360(16) 0.060(2) -0.0029(13) 0.0202(14) -0.0043(14)
C59 0.0289(14) 0.0308(14) 0.0343(14) -0.0014(11) 0.0089(11) 0.0007(11)
C60 0.0448(18) 0.0276(15) 0.0471(18) -0.0087(13) -0.0071(14) 0.0036(13)
C61 0.065(3) 0.0345(17) 0.051(2) -0.0109(16) -0.0092(17) -0.0025(15)
C62 0.091(4) 0.0346(19) 0.068(3) -0.020(2) -0.012(3) -0.0073(18)
C63 0.089(4) 0.035(2) 0.082(3) -0.026(2) -0.011(3) 0.0090(19)
C64 0.063(3) 0.041(2) 0.065(3) -0.0210(18) -0.0070(19) 0.0143(17)
C65 0.0429(18) 0.0345(17) 0.0529(19) -0.0112(14) -0.0060(15) 0.0100(14)
C66 0.050(2) 0.055(3) 0.0451(19) -0.0085(17) 0.0041(16) 0.0150(16)
C67 0.0453(19) 0.059(3) 0.0363(16) -0.0149(17) 0.0030(14) 0.0019(15)
C68 0.0409(18) 0.0468(19) 0.0487(19) -0.0150(15) 0.0029(15) -0.0006(15)
C69 0.0387(18) 0.0466(19) 0.054(2) -0.0150(15) 0.0175(15) -0.0034(15)
C70 0.0259(14) 0.0306(14) 0.0366(15) 0.0034(11) 0.0098(11) 0.0016(11)
CS11 0.063(3) 0.064(3) 0.058(3) -0.003(2) 0.002(2) 0.010(2)
CS12 0.0488(19) 0.0361(16) 0.0428(17) -0.0084(14) 0.0127(15) -0.0060(13)
CS13 0.054(3) 0.054(3) 0.064(3) 0.0028(18) 0.0126(19) -0.0114(19)
CS21 0.058(3) 0.063(3) 0.088(4) 0.010(2) -0.008(3) -0.039(3)
CS22 0.0462(19) 0.0375(17) 0.055(2) -0.0093(15) 0.0152(16) -0.0139(15)
CS23 0.046(2) 0.0444(19) 0.060(3) -0.0090(16) 0.0178(17) -0.0038(16)
CS31 0.072(3) 0.085(4) 0.057(3) 0.029(3) -0.024(3) -0.008(3)
CS32 0.066(3) 0.056(3) 0.052(3) 0.010(2) -0.0207(19) -0.0100(18)
CS33 0.080(4) 0.056(3) 0.104(4) -0.002(3) 0.017(3) -0.000(3)
CS41 0.217(9) 0.182(8) 0.059(4) -0.133(8) 0.041(5) -0.033(4)
CS42 0.069(3) 0.055(3) 0.0407(19) -0.0077(19) -0.0083(17) 0.0011(16)
CS43 0.071(3) 0.056(3) 0.056(3) -0.007(2) -0.000(2) -0.0049(19)
CS51 0.218(11) 0.266(12) 0.060(4) -0.115(10) -0.027(5) 0.046(6)
CS52 0.062(3) 0.085(4) 0.051(3) 0.014(3) 0.002(2) 0.006(3)
CS53 0.148(7) 0.109(5) 0.070(4) -0.035(5) 0.001(4) 0.004(4)

loop_
_atom_type_symbol
_atom_type_description
_atom_type_scat_dispersion_real
_atom_type_scat_dispersion_imag
_atom_type_scat_source
C C 0.0033 0.0016
;
International Tables for Crystallography
(1992, Vol. C, Tables 4.2.6.8 and 6.1.1.4)
;
H H 0.0000 0.0000
;
International Tables for Crystallography
(1992, Vol. C, Table 6.1.1.4)
;
N N 0.0061 0.0033
;
International Tables for Crystallography
(1992, Vol. C, Tables 4.2.6.8 and 6.1.1.4)
;
O O 0.0106 0.0060
;
International Tables for Crystallography
(1992, Vol. C, Tables 4.2.6.8 and 6.1.1.4)
;
Co Co 0.3494 0.9721
;
International Tables for Crystallography
(1992, Vol. C, Tables 4.2.6.8 and 6.1.1.4)
;
P P 0.1023 0.0942
;
International Tables for Crystallography
(1992, Vol. C, Tables 4.2.6.8 and 6.1.1.4)
;
F F 0.0171 0.0103
;
International Tables for Crystallography
(1992, Vol. C, Tables 4.2.6.8 and 6.1.1.4)
;

loop_
_geom_angle_atom_site_label_1
_geom_angle_atom_site_label_2
_geom_angle_atom_site_label_3
_geom_angle
_geom_angle_publ_flag
O1 Co1 N1 102.10(9) yes
O1 Co1 N2 96.84(9) yes
O1 Co1 N3 94.34(9) yes
O1 Co1 N4 87.21(9) yes
O1 Co1 N5 161.08(9) yes
N1 Co1 N2 75.58(9) yes
N1 Co1 N3 147.85(9) yes
N1 Co1 N4 98.04(9) yes
N1 Co1 N5 83.62(9) yes
N2 Co1 N3 75.16(9) yes
N2 Co1 N4 173.01(9) yes
N2 Co1 N5 102.06(9) yes
N3 Co1 N4 110.31(9) yes
N3 Co1 N5 89.70(9) yes
N4 Co1 N5 74.07(9) yes
O1 Co2 N6 100.30(9) yes
O1 Co2 N9 86.84(9) yes
O1 Co2 N10 161.02(8) yes
O1 Co2 N7 102.68(9) yes
O1 Co2 N8 90.13(9) yes
N6 Co2 N9 96.45(9) yes
N6 Co2 N10 86.13(9) yes
N6 Co2 N7 76.03(9) yes
N6 Co2 N8 150.92(9) yes
N9 Co2 N10 74.64(9) yes
N9 Co2 N7 168.69(9) yes
N9 Co2 N8 111.28(9) yes
N10 Co2 N7 96.19(9) yes
N10 Co2 N8 92.72(9) yes
N7 Co2 N8 75.22(9) yes
F11 P1 F12 90.20(13) yes
F11 P1 F13 89.93(12) yes
F11 P1 F14 89.63(12) yes
F11 P1 F15 179.40(15) yes
F11 P1 F16 90.05(13) yes
F12 P1 F13 90.15(13) yes
F12 P1 F14 89.95(12) yes
F12 P1 F15 89.22(15) yes
F12 P1 F16 179.48(14) yes
F13 P1 F14 179.54(13) yes
F13 P1 F15 89.94(13) yes
F13 P1 F16 90.31(12) yes
F14 P1 F15 90.51(13) yes
F14 P1 F16 89.60(12) yes
F15 P1 F16 90.54(15) yes
F21 P2 F22 87.6(3) yes
F21 P2 F23 90.09(17) yes
F21 P2 F24 91.0(3) yes
F21 P2 F25 179.4(3) yes
F21 P2 F26 89.87(18) yes
F22 P2 F23 87.4(3) yes
F22 P2 F24 176.8(3) yes
F22 P2 F25 91.8(3) yes
F22 P2 F26 92.4(3) yes
F23 P2 F24 89.8(2) yes
F23 P2 F25 89.60(17) yes
F23 P2 F26 179.8(2) yes
F24 P2 F25 89.5(3) yes
F24 P2 F26 90.4(3) yes
F25 P2 F26 90.45(18) yes
F31 P3 F32 178.4(2) yes
F31 P3 F33 87.5(2) yes
F31 P3 F34 89.5(3) yes
F31 P3 F35 90.6(2) yes
F31 P3 F36 88.3(3) yes
F32 P3 F33 92.0(3) yes
F32 P3 F34 90.9(3) yes
F32 P3 F35 90.9(3) yes
F32 P3 F36 90.1(3) yes
F33 P3 F34 176.5(4) yes
F33 P3 F35 88.7(3) yes
F33 P3 F36 91.0(4) yes
F34 P3 F35 93.1(4) yes
F34 P3 F36 87.1(4) yes
F35 P3 F36 178.9(3) yes
C54 O2 C55 119.2(3) yes
Co1 O1 Co2 125.85(10) yes
C66 O4 C65 120.3(3) yes
C59 N11 C58 122.5(3) yes
Co1 N1 C5 114.44(17) yes
Co1 N1 C1 127.27(19) yes
C5 N1 C1 118.3(3) yes
Co1 N2 C6 119.40(18) yes
Co1 N2 C10 119.94(17) yes
C6 N2 C10 120.6(3) yes
Co1 N3 C11 115.68(18) yes
Co1 N3 C15 126.2(2) yes
C11 N3 C15 118.1(3) yes
Co2 N6 C16 126.67(19) yes
Co2 N6 C20 114.92(17) yes
C16 N6 C20 118.0(3) yes
Co1 N4 N9 119.33(16) yes
Co1 N4 C36 119.66(18) yes
N9 N4 C36 120.8(3) yes
Co1 N5 C35 116.10(17) yes
Co1 N5 C31 120.88(17) yes
C35 N5 C31 118.5(3) yes
Co2 N9 N4 120.63(16) yes
Co2 N9 C43 118.91(18) yes
N4 N9 C43 120.3(3) yes
Co2 N10 C48 122.98(18) yes
Co2 N10 C44 113.73(17) yes
C48 N10 C44 118.4(3) yes
C70 N12 C69 123.9(3) yes
Co2 N7 C21 119.26(18) yes
Co2 N7 C25 120.07(18) yes
C21 N7 C25 120.3(3) yes
Co2 N8 C26 115.27(18) yes
Co2 N8 C30 124.9(2) yes
C26 N8 C30 117.9(3) yes
N1 C5 C6 115.4(3) yes
N1 C5 C4 122.1(3) yes
C6 C5 C4 122.3(3) yes
N2 C6 C5 114.6(3) yes
N2 C6 C7 121.4(3) yes
C5 C6 C7 123.9(3) yes
C9 C8 C7 119.1(3) yes
C9 C8 C49 122.1(3) yes
C7 C8 C49 118.6(3) yes
N5 C35 C36 113.6(3) yes
N5 C35 C34 121.7(3) yes
C36 C35 C34 124.4(3) yes
N10 C48 C47 122.6(3) yes
N2 C10 C9 121.1(3) yes
N2 C10 C11 114.2(3) yes
C9 C10 C11 124.6(3) yes
C37 C42 C41 119.4(3) yes
C37 C42 C43 117.0(3) yes
C41 C42 C43 123.5(3) yes
C21 C22 C23 119.3(3) yes
N10 C44 C45 121.9(3) yes
N10 C44 C43 114.7(3) yes
C45 C44 C43 123.1(3) yes
C44 C45 C46 118.9(3) yes
N7 C21 C22 121.2(3) yes
N7 C21 C20 114.1(3) yes
C22 C21 C20 124.8(3) yes
C11 C12 C13 119.2(3) yes
C8 C9 C10 118.6(3) yes
C6 C7 C8 119.1(3) yes
N6 C16 C17 123.1(3) yes
C42 C37 C38 119.6(3) yes
C42 C37 C36 116.4(3) yes
C38 C37 C36 123.8(3) yes
C37 C38 C39 119.5(3) yes
N8 C26 C25 114.4(3) yes
N8 C26 C27 122.6(3) yes
C25 C26 C27 123.0(3) yes
N4 C36 C35 112.7(3) yes
N4 C36 C37 121.9(3) yes
C35 C36 C37 125.4(3) yes
O3 C59 N11 123.5(3) yes
O3 C59 C32 120.1(3) yes
N11 C59 C32 116.3(3) yes
C42 C41 C40 119.6(3) yes
C54 C53 C52 119.4(3) yes
N7 C25 C26 113.5(3) yes
N7 C25 C24 121.4(3) yes
C26 C25 C24 125.1(3) yes
C41 C40 C39 120.8(3) yes
C59 C32 C33 118.7(3) yes
C59 C32 C31 123.6(3) yes
C33 C32 C31 117.6(3) yes
C25 C24 C23 118.9(3) yes
C5 C4 C3 118.9(3) yes
N3 C11 C10 114.3(3) yes
N3 C11 C12 121.7(3) yes
C10 C11 C12 123.9(3) yes
C48 C47 C70 123.9(3) yes
C48 C47 C46 118.0(3) yes
C70 C47 C46 118.0(3) yes
O5 C70 N12 123.9(3) yes
O5 C70 C47 119.1(3) yes
N12 C70 C47 117.0(3) yes
N9 C43 C42 122.1(3) yes
N9 C43 C44 112.9(3) yes
C42 C43 C44 125.0(3) yes
O2 C54 C53 124.6(3) yes
O2 C54 C49 115.3(3) yes
C53 C54 C49 119.9(3) yes
C22 C23 C24 118.9(3) yes
C22 C23 C60 119.6(3) yes
C24 C23 C60 121.4(3) yes
C19 C18 C17 119.4(3) yes
C3 C2 C1 118.8(3) yes
C8 C49 C54 118.5(3) yes
C8 C49 C50 122.1(3) yes
C54 C49 C50 119.4(3) yes
C32 C33 C34 120.0(3) yes
C18 C19 C20 118.6(3) yes
N3 C15 C14 123.0(3) yes
N8 C30 C29 122.7(3) yes
C55 C56 C57 112.2(3) yes
C38 C39 C40 121.2(3) yes
C49 C50 C51 119.8(3) yes
O2 C55 C56 106.2(3) yes
C56 C57 C58 114.4(3) yes
C16 C17 C18 118.8(3) yes
C29 C28 C27 119.3(3) yes
N12 C69 C68 111.6(3) yes
C4 C3 C2 119.0(3) yes
C69 C68 C67 114.6(3) yes
C50 C51 C52 120.0(3) yes
C12 C13 C14 119.2(3) yes
C53 C52 C51 121.3(3) yes
N11 C58 C57 110.1(3) yes
C23 C60 C61 120.0(3) yes
C23 C60 C65 119.9(3) yes
C61 C60 C65 120.1(3) yes
C30 C29 C28 118.7(3) yes
C15 C14 C13 118.8(3) yes
C68 C67 C66 112.4(3) yes
C26 C27 C28 118.8(3) yes
N5 C31 C32 123.3(3) yes
C60 C61 C62 119.6(4) yes
C35 C34 C33 118.8(3) yes
O4 C66 C67 106.8(3) yes
O4 C65 C60 115.7(3) yes
O4 C65 C64 124.6(4) yes
C60 C65 C64 119.7(4) yes
C65 C64 C63 118.9(4) yes
C45 C46 C47 120.0(3) yes
C64 C63 C62 121.9(4) yes
C61 C62 C63 119.6(4) yes
N6 C20 C21 115.1(3) yes
N6 C20 C19 122.0(3) yes
C21 C20 C19 122.9(3) yes
OS1 CS12 CS11 122.4(4) yes
OS1 CS12 CS13 121.3(4) yes
CS11 CS12 CS13 116.3(4) yes
OS2 CS22 CS21 120.8(4) yes
OS2 CS22 CS23 122.1(4) yes
CS21 CS22 CS23 117.1(4) yes
OS3 CS32 CS31 122.0(4) yes
OS3 CS32 CS33 122.0(4) yes
CS31 CS32 CS33 115.9(4) yes
OS4 CS42 CS41 120.3(5) yes
OS4 CS42 CS43 121.4(4) yes
CS41 CS42 CS43 118.3(5) yes
OS5 CS52 CS51 122.0(6) yes
OS5 CS52 CS53 123.0(5) yes
CS51 CS52 CS53 115.0(6) yes
N1 C1 C2 122.8(3) yes
Co1 O1 H1 117(3) no
Co2 O1 H1 115(3) no
C59 N11 H40 118(3) no
C58 N11 H40 117(3) no
C70 N12 H49 114(3) no
C69 N12 H49 120(3) no
N10 C48 H31 118.693 no
C47 C48 H31 118.681 no
C21 C22 H16 120.356 no
C23 C22 H16 120.370 no
C44 C45 H29 120.557 no
C46 C45 H29 120.573 no
C11 C12 H8 120.419 no
C13 C12 H8 120.412 no
C8 C9 H7 120.675 no
C10 C9 H7 120.681 no
C6 C7 H6 120.452 no
C8 C7 H6 120.440 no
N6 C16 H12 118.473 no
C17 C16 H12 118.467 no
C37 C38 H25 120.265 no
C39 C38 H25 120.281 no
C42 C41 H28 120.202 no
C40 C41 H28 120.218 no
C54 C53 H35 120.283 no
C52 C53 H35 120.280 no
C41 C40 H27 119.615 no
C39 C40 H27 119.614 no
C25 C24 H17 120.524 no
C23 C24 H17 120.527 no
C5 C4 H5 120.529 no
C3 C4 H5 120.536 no
C19 C18 H14 120.303 no
C17 C18 H14 120.292 no
C3 C2 H3 120.588 no
C1 C2 H3 120.599 no
C32 C33 H23 119.991 no
C34 C33 H23 119.995 no
C18 C19 H15 120.693 no
C20 C19 H15 120.688 no
N3 C15 H11 118.480 no
C14 C15 H11 118.506 no
N8 C30 H21 118.653 no
C29 C30 H21 118.656 no
C55 C56 H37A 109.167 no
C55 C56 H37B 109.152 no
C57 C56 H37A 109.164 no
C57 C56 H37B 109.165 no
H37A C56 H37B 107.870 no
C38 C39 H26 119.417 no
C40 C39 H26 119.405 no
C49 C50 H32 120.085 no
C51 C50 H32 120.090 no
O2 C55 H36A 110.494 no
O2 C55 H36B 110.512 no
C56 C55 H36A 110.477 no
C56 C55 H36B 110.490 no
H36A C55 H36B 108.667 no
C56 C57 H38A 108.658 no
C56 C57 H38B 108.662 no
C58 C57 H38A 108.669 no
C58 C57 H38B 108.678 no
H38A C57 H38B 107.609 no
C16 C17 H13 120.592 no
C18 C17 H13 120.591 no
C29 C28 H19 120.379 no
C27 C28 H19 120.368 no
N12 C69 H48A 109.292 no
N12 C69 H48B 109.284 no
C68 C69 H48A 109.298 no
C68 C69 H48B 109.298 no
H48A C69 H48B 107.954 no
C4 C3 H4 120.492 no
C2 C3 H4 120.503 no
C69 C68 H47A 108.625 no
C69 C68 H47B 108.630 no
C67 C68 H47A 108.623 no
C67 C68 H47B 108.621 no
H47A C68 H47B 107.572 no
C50 C51 H33 120.014 no
C52 C51 H33 120.022 no
C12 C13 H9 120.411 no
C14 C13 H9 120.426 no
C53 C52 H34 119.327 no
C51 C52 H34 119.327 no
N11 C58 H39A 109.648 no
N11 C58 H39B 109.653 no
C57 C58 H39A 109.647 no
C57 C58 H39B 109.647 no
H39A C58 H39B 108.149 no
C30 C29 H20 120.628 no
C28 C29 H20 120.644 no
C15 C14 H10 120.612 no
C13 C14 H10 120.606 no
C68 C67 H46A 109.114 no
C68 C67 H46B 109.114 no
C66 C67 H46A 109.123 no
C66 C67 H46B 109.120 no
H46A C67 H46B 107.851 no
C26 C27 H18 120.591 no
C28 C27 H18 120.606 no
N5 C31 H22 118.323 no
C32 C31 H22 118.334 no
C60 C61 H41 120.190 no
C62 C61 H41 120.192 no
C35 C34 H24 120.602 no
C33 C34 H24 120.604 no
O4 C66 H45A 110.346 no
O4 C66 H45B 110.348 no
C67 C66 H45A 110.360 no
C67 C66 H45B 110.362 no
H45A C66 H45B 108.586 no
C65 C64 H44 120.552 no
C63 C64 H44 120.544 no
C45 C46 H30 120.012 no
C47 C46 H30 120.011 no
C64 C63 H43 119.076 no
C62 C63 H43 119.070 no
C61 C62 H42 120.187 no
C63 C62 H42 120.203 no
CS12 CS11 HS11 109.485 no
CS12 CS11 HS12 109.471 no
CS12 CS11 HS13 109.486 no
HS11 CS11 HS12 109.461 no
HS11 CS11 HS13 109.459 no
HS12 CS11 HS13 109.465 no
CS12 CS13 HS14 109.466 no
CS12 CS13 HS15 109.476 no
CS12 CS13 HS16 109.481 no
HS14 CS13 HS15 109.465 no
HS14 CS13 HS16 109.468 no
HS15 CS13 HS16 109.471 no
CS22 CS21 HS21 109.476 no
CS22 CS21 HS22 109.469 no
CS22 CS21 HS23 109.477 no
HS21 CS21 HS22 109.470 no
HS21 CS21 HS23 109.467 no
HS22 CS21 HS23 109.468 no
CS22 CS23 HS24 109.461 no
CS22 CS23 HS25 109.471 no
CS22 CS23 HS26 109.475 no
HS24 CS23 HS25 109.469 no
HS24 CS23 HS26 109.476 no
HS25 CS23 HS26 109.475 no
CS32 CS31 HS31 109.472 no
CS32 CS31 HS32 109.473 no
CS32 CS31 HS33 109.475 no
HS31 CS31 HS32 109.470 no
HS31 CS31 HS33 109.471 no
HS32 CS31 HS33 109.467 no
CS32 CS33 HS34 109.469 no
CS32 CS33 HS35 109.478 no
CS32 CS33 HS36 109.469 no
HS34 CS33 HS35 109.469 no
HS34 CS33 HS36 109.464 no
HS35 CS33 HS36 109.478 no
CS42 CS41 HS41 109.482 no
CS42 CS41 HS42 109.471 no
CS42 CS41 HS43 109.465 no
HS41 CS41 HS42 109.472 no
HS41 CS41 HS43 109.473 no
HS42 CS41 HS43 109.464 no
CS42 CS43 HS44 109.471 no
CS42 CS43 HS45 109.475 no
CS42 CS43 HS46 109.472 no
HS44 CS43 HS45 109.468 no
HS44 CS43 HS46 109.466 no
HS45 CS43 HS46 109.475 no
CS52 CS51 HS51 109.467 no
CS52 CS51 HS52 109.470 no
CS52 CS51 HS53 109.472 no
HS51 CS51 HS52 109.472 no
HS51 CS51 HS53 109.477 no
HS52 CS51 HS53 109.470 no
CS52 CS53 HS54 109.469 no
CS52 CS53 HS55 109.469 no
CS52 CS53 HS56 109.478 no
HS54 CS53 HS55 109.461 no
HS54 CS53 HS56 109.466 no
HS55 CS53 HS56 109.484 no
N1 C1 H2 118.594 no
C2 C1 H2 118.583 no

loop_
_geom_bond_atom_site_label_1
_geom_bond_atom_site_label_2
_geom_bond_distance
_geom_bond_publ_flag
Co1 O1 1.960(2) yes
Co1 N1 2.199(3) yes
Co1 N2 2.071(3) yes
Co1 N3 2.172(3) yes
Co1 N4 2.130(3) yes
Co1 N5 2.168(3) yes
Co2 O1 1.953(2) yes
Co2 N6 2.177(3) yes
Co2 N7 2.068(3) yes
Co2 N8 2.175(3) yes
Co2 N9 2.129(3) yes
Co2 N10 2.191(3) yes
P1 F11 1.596(3) yes
P1 F12 1.607(3) yes
P1 F13 1.583(2) yes
P1 F14 1.606(2) yes
P1 F15 1.603(3) yes
P1 F16 1.600(3) yes
P2 F21 1.574(4) yes
P2 F22 1.564(4) yes
P2 F23 1.617(3) yes
P2 F24 1.572(4) yes
P2 F25 1.568(4) yes
P2 F26 1.580(4) yes
P3 F31 1.585(4) yes
P3 F32 1.582(4) yes
P3 F33 1.551(5) yes
P3 F34 1.528(7) yes
P3 F35 1.537(4) yes
P3 F36 1.564(6) yes
O2 C54 1.364(4) yes
O2 C55 1.439(4) yes
O3 C59 1.232(4) yes
O4 C65 1.353(4) yes
O4 C66 1.448(5) yes
O5 C70 1.239(4) yes
N1 C5 1.347(4) yes
N1 C1 1.340(4) yes
N2 C6 1.342(4) yes
N2 C10 1.337(4) yes
N3 C11 1.356(4) yes
N3 C15 1.345(4) yes
N4 N9 1.356(4) yes
N4 C36 1.325(4) yes
N5 C35 1.359(4) yes
N5 C31 1.336(4) yes
N6 C16 1.338(4) yes
N6 C20 1.354(4) yes
N7 C21 1.350(4) yes
N7 C25 1.343(4) yes
N8 C26 1.343(4) yes
N8 C30 1.345(4) yes
N9 C43 1.322(4) yes
N10 C48 1.342(4) yes
N10 C44 1.353(4) yes
N11 C59 1.338(4) yes
N11 C58 1.469(4) yes
N12 C70 1.326(4) yes
N12 C69 1.467(5) yes
C5 C4 1.392(4) yes
C5 C6 1.484(4) yes
C6 C7 1.380(4) yes
C8 C7 1.394(4) yes
C8 C9 1.392(4) yes
C8 C49 1.482(4) yes
C35 C34 1.391(4) yes
C35 C36 1.489(4) yes
C48 C47 1.394(4) yes
C10 C9 1.399(4) yes
C10 C11 1.482(4) yes
C42 C37 1.417(4) yes
C42 C41 1.414(4) yes
C42 C43 1.426(4) yes
C22 C21 1.379(4) yes
C22 C23 1.399(4) yes
C44 C45 1.386(4) yes
C44 C43 1.484(4) yes
C45 C46 1.378(4) yes
C21 C20 1.485(4) yes
C12 C11 1.389(4) yes
C12 C13 1.385(5) yes
C16 C17 1.382(4) yes
C37 C38 1.410(4) yes
C37 C36 1.430(4) yes
C38 C39 1.367(4) yes
C26 C25 1.487(4) yes
C26 C27 1.390(5) yes
C59 C32 1.508(4) yes
C41 C40 1.368(5) yes
C53 C54 1.391(5) yes
C53 C52 1.384(5) yes
C25 C24 1.387(5) yes
C40 C39 1.400(5) yes
C32 C33 1.392(4) yes
C32 C31 1.390(4) yes
C24 C23 1.394(5) yes
C4 C3 1.387(5) yes
C47 C70 1.504(4) yes
C47 C46 1.383(4) yes
C54 C49 1.407(4) yes
C23 C60 1.492(5) yes
C18 C19 1.390(5) yes
C18 C17 1.371(5) yes
C2 C3 1.381(5) yes
C2 C1 1.387(4) yes
C49 C50 1.398(4) yes
C33 C34 1.384(4) yes
C19 C20 1.389(4) yes
C15 C14 1.378(5) yes
C30 C29 1.394(5) yes
C56 C55 1.520(5) yes
C56 C57 1.530(5) yes
C50 C51 1.393(5) yes
C57 C58 1.520(5) yes
C28 C29 1.374(5) yes
C28 C27 1.385(5) yes
C69 C68 1.519(5) yes
C68 C67 1.522(5) yes
C51 C52 1.372(5) yes
C13 C14 1.382(5) yes
C60 C61 1.395(5) yes
C60 C65 1.404(5) yes
C67 C66 1.495(6) yes
C61 C62 1.385(6) yes
C65 C64 1.393(5) yes
C64 C63 1.382(6) yes
C63 C62 1.382(7) yes
OS1 CS12 1.204(5) yes
OS2 CS22 1.213(5) yes
OS3 CS32 1.231(6) yes
OS4 CS42 1.203(5) yes
OS5 CS52 1.216(6) yes
CS12 CS11 1.489(6) yes
CS12 CS13 1.491(6) yes
CS21 CS22 1.493(6) yes
CS23 CS22 1.489(6) yes
CS31 CS32 1.493(7) yes
CS32 CS33 1.494(8) yes
CS41 CS42 1.497(9) yes
CS42 CS43 1.488(6) yes
CS52 CS51 1.463(8) yes
CS52 CS53 1.504(9) yes
O1 H1 0.73(4) no
N11 H40 0.80(4) no
N12 H49 0.81(4) no
C48 H31 0.950 no
C22 H16 0.950 no
C45 H29 0.950 no
C12 H8 0.950 no
C9 H7 0.950 no
C7 H6 0.950 no
C16 H12 0.950 no
C38 H25 0.950 no
C41 H28 0.950 no
C53 H35 0.950 no
C40 H27 0.950 no
C24 H17 0.950 no
C4 H5 0.950 no
C18 H14 0.950 no
C2 H3 0.950 no
C33 H23 0.950 no
C19 H15 0.950 no
C15 H11 0.950 no
C30 H21 0.950 no
C56 H37A 0.990 no
C56 H37B 0.990 no
C39 H26 0.950 no
C50 H32 0.950 no
C55 H36A 0.990 no
C55 H36B 0.990 no
C57 H38A 0.990 no
C57 H38B 0.990 no
C17 H13 0.950 no
C28 H19 0.950 no
C69 H48A 0.990 no
C69 H48B 0.990 no
C3 H4 0.950 no
C68 H47A 0.990 no
C68 H47B 0.990 no
C51 H33 0.950 no
C13 H9 0.950 no
C52 H34 0.950 no
C58 H39A 0.990 no
C58 H39B 0.990 no
C29 H20 0.950 no
C14 H10 0.950 no
C67 H46A 0.990 no
C67 H46B 0.990 no
C27 H18 0.950 no
C31 H22 0.950 no
C61 H41 0.950 no
C34 H24 0.950 no
C66 H45A 0.990 no
C66 H45B 0.990 no
C64 H44 0.950 no
C46 H30 0.950 no
C63 H43 0.950 no
C62 H42 0.950 no
CS11 HS11 0.980 no
CS11 HS12 0.980 no
CS11 HS13 0.980 no
CS13 HS14 0.980 no
CS13 HS15 0.980 no
CS13 HS16 0.980 no
CS21 HS21 0.980 no
CS21 HS22 0.980 no
CS21 HS23 0.980 no
CS23 HS24 0.980 no
CS23 HS25 0.980 no
CS23 HS26 0.980 no
CS31 HS31 0.980 no
CS31 HS32 0.980 no
CS31 HS33 0.980 no
CS33 HS34 0.980 no
CS33 HS35 0.980 no
CS33 HS36 0.980 no
CS41 HS41 0.980 no
CS41 HS42 0.980 no
CS41 HS43 0.980 no
CS43 HS44 0.980 no
CS43 HS45 0.980 no
CS43 HS46 0.980 no
CS51 HS51 0.980 no
CS51 HS52 0.980 no
CS51 HS53 0.980 no
CS53 HS54 0.980 no
CS53 HS55 0.980 no
CS53 HS56 0.980 no
C1 H2 0.950 no

loop_
_geom_contact_atom_site_label_1
_geom_contact_atom_site_label_2
_geom_contact_distance
_geom_contact_publ_flag
_geom_contact_site_symmetry_2
O2 C8 2.703(4) no .
O2 C7 2.769(4) no .
O2 C57 3.054(4) no .
O1 C30 3.493(4) no .
O4 C22 2.881(4) no .
O4 C23 2.740(4) no .
O4 C68 2.998(5) no .
O3 C33 2.798(4) no .
O3 C58 2.815(5) no .
O5 C69 2.843(4) no .
O5 C46 2.811(4) no .
N11 C56 3.153(5) no .
N11 C31 2.872(4) no .
N1 C35 3.576(4) no .
N1 C3 2.780(4) no .
N1 C31 3.273(4) no .
N2 C8 2.757(4) no .
N2 C31 3.411(4) no .
N3 C13 2.778(4) no .
N6 C48 3.446(4) no .
N6 C44 3.553(4) no .
N6 C18 2.774(4) no .
N4 C42 2.771(4) no .
N4 C1 3.471(4) no .
N5 C33 2.771(4) no .
N5 C1 3.429(4) no .
N9 C45 3.581(4) no .
N9 C16 3.404(4) no .
N9 C37 2.783(4) no .
N10 C46 2.769(4) no .
N12 C48 2.951(4) no .
N12 C67 3.142(5) no .
N7 C48 3.284(4) no .
N7 C23 2.763(4) no .
N8 C28 2.782(4) no .
C5 C2 2.730(4) no .
C6 C9 2.743(4) no .
C35 C38 3.092(4) no .
C35 C32 2.750(4) no .
C48 C45 2.727(4) no .
C48 C21 3.563(4) no .
C10 C7 2.742(4) no .
C42 C45 3.125(4) no .
C42 C39 2.783(4) no .
C22 C25 2.741(4) no .
C22 C19 3.034(4) no .
C22 C65 3.074(5) no .
C44 C41 3.073(4) no .
C44 C47 2.738(4) no .
C45 C41 3.107(4) no .
C21 C24 2.746(4) no .
C12 C9 3.049(4) no .
C12 C15 2.721(5) no .
C9 C50 3.152(5) no .
C7 C4 2.996(4) no .
C7 C54 3.003(4) no .
C16 C19 2.719(4) no .
C16 C1 3.486(4) no .
C37 C40 2.786(4) no .
C37 C34 3.158(4) no .
C38 C41 2.807(4) no .
C38 C34 3.129(4) no .
C26 C29 2.726(5) no .
C36 C43 2.700(4) no .
C53 C50 2.789(5) no .
C53 C55 2.863(5) no .
C24 C27 3.056(5) no .
C24 C61 3.086(5) no .
C4 C1 2.722(5) no .
C11 C14 2.735(5) no .
C70 C68 3.517(5) no .
C54 C51 2.783(5) no .
C49 C52 2.773(5) no .
C15 C30 3.578(5) no .
C30 C27 2.721(5) no .
C17 C20 2.729(4) no .
C60 C63 2.757(6) no .
C31 C34 2.728(4) no .
C61 C64 2.797(6) no .
C66 C64 2.876(6) no .
C65 C62 2.785(6) no .
F21 O2 3.423(4) no .
F21 C7 3.402(5) no .
F21 C4 3.335(5) no .
F11 C53 3.439(4) no 4_455
F11 C39 3.353(4) no 3_566
F11 C55 3.223(4) no 4_455
F11 CS51 3.006(9) no 3_666
F12 C42 3.507(4) no .
F12 C44 3.545(4) no .
F12 C45 3.488(4) no .
F12 C16 3.163(4) no .
F12 C53 3.490(4) no 4_455
F12 C43 3.258(4) no .
F13 C53 3.244(4) no 4_455
F13 C40 3.229(4) no 3_566
F13 C39 3.187(4) no 3_566
F13 C51 3.540(4) no 2_555
F13 C52 3.151(4) no 2_555
F13 C52 3.369(4) no 4_455
F14 C16 3.249(4) no .
F14 C2 3.011(4) no .
F14 C17 3.102(4) no .
F14 C1 3.109(4) no .
F22 C55 3.554(6) no .
F22 CS53 3.598(9) no 2_645
F23 C4 3.281(5) no .
F23 C3 3.344(5) no .
F23 C66 3.557(5) no 3_556
F24 C68 3.535(6) no 3_556
F24 C67 3.595(6) no 3_556
F24 CS33 3.376(7) no 2_645
F25 C69 3.418(5) no 1_655
F26 C38 3.516(5) no 2_545
F26 C39 3.590(5) no 2_545
F15 C35 3.416(4) no .
F15 C37 3.498(4) no .
F15 C36 3.245(4) no .
F15 C51 3.401(4) no 2_555
F15 C52 3.488(4) no 2_555
F15 C34 3.311(4) no .
F15 C1 3.171(4) no .
F16 C40 3.237(4) no 3_566
F16 C28 3.314(5) no 4_555
F16 C51 3.360(4) no 2_555
F31 CS12 3.310(5) no 1_665
F31 CS11 3.549(6) no 1_665
F31 CS13 3.432(6) no 1_665
F32 C45 3.381(5) no 2_555
F32 C9 3.462(4) no 3_665
F32 C50 3.492(5) no 3_665
F32 C46 3.274(5) no 2_555
F33 C41 3.312(5) no 2_555
F33 C40 3.503(5) no 2_555
F34 C12 3.542(8) no 3_665
F35 C61 3.413(6) no 1_665
F35 CS53 3.529(9) no .
F36 C50 3.424(7) no 3_665
F36 CS11 3.462(8) no 1_665
O2 F21 3.423(4) no .
O2 C46 3.429(4) no 4_554
O1 OS1 2.898(4) no .
O4 OS2 3.593(4) no 4_455
O3 CS23 3.363(5) no .
O3 CS22 3.466(5) no .
O3 CS41 3.551(8) no 2_545
O5 N11 2.927(4) no 4_455
O5 C10 3.253(4) no 4_455
O5 C9 3.416(4) no 4_455
O5 C11 3.460(4) no 4_455
O5 C57 3.599(4) no 4_455
O5 C31 3.195(4) no 4_455
OS1 O1 2.898(4) no .
OS1 N2 3.523(4) no .
OS1 C10 3.279(4) no .
OS1 C11 3.451(4) no .
OS1 CS21 3.597(6) no 2_545
OS1 CS23 3.584(5) no 2_545
OS2 O4 3.593(4) no 4_554
OS2 C22 3.563(4) no 4_554
OS2 C19 3.209(5) no 2_555
OS2 C19 3.265(5) no 4_554
OS2 C20 3.564(4) no 2_555
OS3 C42 3.391(4) no 1_655
OS3 C37 3.150(4) no 1_655
OS3 C38 3.499(5) no 1_655
OS3 C36 3.373(4) no 1_655
OS3 C15 3.289(5) no 1_655
OS4 C2 3.245(5) no 2_555
OS4 C28 3.321(5) no 3_565
OS4 C3 3.133(5) no 2_555
OS4 C13 3.289(5) no 3_565
OS4 C29 3.211(5) no 3_565
OS4 C14 3.495(5) no 3_565
OS4 CS11 3.528(6) no 3_565
OS5 N12 2.881(5) no 2_555
OS5 C48 3.138(4) no 2_555
N11 O5 2.927(4) no 4_554
N2 OS1 3.523(4) no .
N12 OS5 2.881(5) no 2_545
C6 CS21 3.596(6) no 2_545
C35 F15 3.416(4) no .
C48 OS5 3.138(4) no 2_545
C10 O5 3.253(4) no 4_554
C10 OS1 3.279(4) no .
C42 F12 3.507(4) no .
C42 OS3 3.391(4) no 1_455
C22 OS2 3.563(4) no 4_455
C44 F12 3.545(4) no .
C45 F12 3.488(4) no .
C45 F32 3.381(5) no 2_545
C45 C54 3.523(4) no 4_455
C21 CS22 3.566(5) no 2_545
C12 F34 3.542(8) no 3_665
C9 F32 3.462(4) no 3_665
C9 O5 3.416(4) no 4_554
C9 C46 3.584(4) no 4_554
C7 F21 3.402(5) no .
C16 F12 3.163(4) no .
C16 F14 3.249(4) no .
C37 F15 3.498(4) no .
C37 OS3 3.150(4) no 1_455
C38 F26 3.516(5) no 2_555
C38 OS3 3.499(5) no 1_455
C38 CS32 3.562(5) no 1_455
C36 F15 3.245(4) no .
C36 OS3 3.373(4) no 1_455
C41 F33 3.312(5) no 2_545
C53 F11 3.439(4) no 4_554
C53 F12 3.490(4) no 4_554
C53 F13 3.244(4) no 4_554
C40 F13 3.229(4) no 3_566
C40 F16 3.237(4) no 3_566
C40 F33 3.503(5) no 2_545
C4 F21 3.335(5) no .
C4 F23 3.281(5) no .
C11 O5 3.460(4) no 4_554
C11 OS1 3.451(4) no .
C43 F12 3.258(4) no .
C54 C45 3.523(4) no 4_554
C54 C46 3.472(4) no 4_554
C2 F14 3.011(4) no .
C2 OS4 3.245(5) no 2_545
C2 CS42 3.579(6) no 2_545
C49 C46 3.530(4) no 4_554
C19 OS2 3.209(5) no 2_545
C19 OS2 3.265(5) no 4_455
C15 OS3 3.289(5) no 1_455
C39 F11 3.353(4) no 3_566
C39 F13 3.187(4) no 3_566
C39 F26 3.590(5) no 2_555
C39 CS31 3.450(6) no 1_455
C50 F32 3.492(5) no 3_665
C50 F36 3.424(7) no 3_665
C55 F11 3.223(4) no 4_554
C55 F22 3.554(6) no .
C57 O5 3.599(4) no 4_554
C17 F14 3.102(4) no .
C28 F16 3.314(5) no 4_454
C28 OS4 3.321(5) no 3_565
C69 F25 3.418(5) no 1_455
C3 F23 3.344(5) no .
C3 OS4 3.133(5) no 2_545
C3 C64 3.599(6) no 3_556
C3 CS42 3.574(6) no 2_545
C68 F24 3.535(6) no 3_556
C51 F13 3.540(4) no 2_545
C51 F15 3.401(4) no 2_545
C51 F16 3.360(4) no 2_545
C13 OS4 3.289(5) no 3_565
C52 F13 3.151(4) no 2_545
C52 F13 3.369(4) no 4_554
C52 F15 3.488(4) no 2_545
C60 CS31 3.573(6) no 2_545
C29 OS4 3.211(5) no 3_565
C14 OS4 3.495(5) no 3_565
C67 F24 3.595(6) no 3_556
C31 O5 3.195(4) no 4_554
C61 F35 3.413(6) no 1_445
C34 F15 3.311(4) no .
C66 F23 3.557(5) no 3_556
C65 CS31 3.544(6) no 2_545
C64 C3 3.599(6) no 3_556
C46 F32 3.274(5) no 2_545
C46 O2 3.429(4) no 4_455
C46 C9 3.584(4) no 4_455
C46 C54 3.472(4) no 4_455
C46 C49 3.530(4) no 4_455
C20 OS2 3.564(4) no 2_545
CS12 F31 3.310(5) no 1_445
CS11 F31 3.549(6) no 1_445
CS11 F36 3.462(8) no 1_445
CS11 OS4 3.528(6) no 3_565
CS13 F31 3.432(6) no 1_445
CS21 OS1 3.597(6) no 2_555
CS21 C6 3.596(6) no 2_555
CS23 O3 3.363(5) no .
CS23 OS1 3.584(5) no 2_555
CS22 O3 3.466(5) no .
CS22 C21 3.566(5) no 2_555
CS31 C39 3.450(6) no 1_655
CS31 C60 3.573(6) no 2_555
CS31 C65 3.544(6) no 2_555
CS32 C38 3.562(5) no 1_655
CS33 F24 3.376(7) no 2_655
CS41 O3 3.551(8) no 2_555
CS42 C2 3.579(6) no 2_555
CS42 C3 3.574(6) no 2_555
CS51 F11 3.006(9) no 3_666
CS53 F22 3.598(9) no 2_655
CS53 F35 3.529(9) no .
C1 F14 3.109(4) no .
C1 F15 3.171(4) no .
Co1 H11 3.2138 no .
Co1 H22 3.1246 no .
Co1 H2 3.2577 no .
Co2 H31 3.2141 no .
Co2 H12 3.2282 no .
Co2 H21 3.2112 no .
O2 H6 2.6017 no .
O2 H35 2.6643 no .
O2 H37A 3.2061 no .
O2 H37B 2.4405 no .
O2 H38A 3.5306 no .
O2 H38B 2.7112 no .
O1 H21 3.5270 no .
O4 H16 2.6237 no .
O4 H47A 2.6146 no .
O4 H47B 3.5244 no .
O4 H46A 2.4652 no .
O4 H46B 3.2122 no .
O4 H44 2.6625 no .
O3 H23 2.4994 no .
O3 H39A 2.5764 no .
O3 H39B 3.0775 no .
O3 H40 2.95(4) no .
O5 H48A 3.5122 no .
O5 H48B 2.4509 no .
O5 H46A 3.3367 no .
O5 H30 2.5377 no .
O5 H49 2.93(4) no .
OS1 HS11 2.6503 no .
OS1 HS12 2.6421 no .
OS1 HS13 3.1339 no .
OS1 HS14 2.6291 no .
OS1 HS15 2.6378 no .
OS1 HS16 3.1282 no .
OS2 HS21 2.6291 no .
OS2 HS22 2.6387 no .
OS2 HS23 3.1347 no .
OS2 HS24 2.6515 no .
OS2 HS25 2.6445 no .
OS2 HS26 3.1403 no .
OS3 HS31 2.6656 no .
OS3 HS32 2.6602 no .
OS3 HS33 3.1598 no .
OS3 HS34 2.6692 no .
OS3 HS35 2.6587 no .
OS3 HS36 3.1606 no .
OS4 HS41 2.6233 no .
OS4 HS42 2.6216 no .
OS4 HS43 3.1235 no .
OS4 HS44 2.6268 no .
OS4 HS45 2.6351 no .
OS4 HS46 3.1253 no .
OS5 HS51 2.6229 no .
OS5 HS52 2.6279 no .
OS5 HS53 3.1228 no .
OS5 HS54 2.6679 no .
OS5 HS55 2.6871 no .
OS5 HS56 3.1615 no .
N11 H37B 2.8240 no .
N11 H38A 3.2757 no .
N11 H38B 2.5415 no .
N11 H22 2.5538 no .
N1 H12 3.5489 no .
N1 H5 3.2478 no .
N1 H3 3.2435 no .
N1 H22 3.3430 no .
N2 H7 3.2355 no .
N2 H6 3.2268 no .
N2 H22 2.8717 no .
N2 H1 2.95(4) no .
N3 H8 3.2499 no .
N3 H10 3.2430 no .
N3 H22 3.4687 no .
N3 H1 3.04(4) no .
N6 H31 3.5871 no .
N6 H15 3.2522 no .
N6 H13 3.2397 no .
N6 H1 3.58(4) no .
N4 H12 3.2788 no .
N4 H11 3.2984 no .
N4 H2 2.9285 no .
N4 H1 3.51(4) no .
N5 H11 3.5238 no .
N5 H24 3.2547 no .
N5 H2 3.3303 no .
N9 H12 2.8583 no .
N9 H21 3.3423 no .
N9 H2 3.5570 no .
N9 H1 3.49(4) no .
N10 H29 3.2469 no .
N12 H31 2.7022 no .
N12 H47A 2.5921 no .
N12 H47B 3.2970 no .
N12 H46A 2.7793 no .
N7 H31 2.7860 no .
N7 H16 3.2310 no .
N7 H17 3.2336 no .
N7 H1 3.08(4) no .
N8 H31 3.5779 no .
N8 H20 3.2529 no .
N8 H18 3.2471 no .
N8 H1 2.89(4) no .
C5 H6 2.7224 no .
C5 H4 3.2575 no .
C5 H22 3.5042 no .
C5 H2 3.1617 no .
C6 H5 2.7048 no .
C6 H22 3.2767 no .
C8 H32 2.6963 no .
C35 H25 2.8069 no .
C35 H23 3.2498 no .
C35 H22 3.1709 no .
C35 H2 3.1860 no .
C48 H30 3.2444 no .
C48 H49 2.64(4) no .
C10 H8 2.7274 no .
C10 H22 3.3590 no .
C10 H1 3.43(4) no .
C42 H29 2.8873 no .
C42 H25 3.3039 no .
C42 H27 3.2643 no .
C22 H17 3.2681 no .
C22 H15 2.7618 no .
C44 H31 3.1712 no .
C44 H12 3.5337 no .
C44 H28 2.7850 no .
C44 H30 3.2417 no .
C45 H28 2.5557 no .
C21 H31 3.0563 no .
C21 H15 2.7145 no .
C12 H7 2.7936 no .
C12 H10 3.2503 no .
C9 H8 2.7741 no .
C9 H6 3.2642 no .
C9 H32 3.0005 no .
C7 H7 3.2657 no .
C7 H5 2.7116 no .
C16 H14 3.2335 no .
C16 H2 3.1868 no .
C37 H28 3.3049 no .
C37 H26 3.2576 no .
C37 H24 2.9218 no .
C38 H27 3.2594 no .
C38 H24 2.6229 no .
C26 H17 2.7559 no .
C26 H21 3.1592 no .
C26 H19 3.2526 no .
C26 H1 3.37(4) no .
C36 H25 2.7105 no .
C36 H11 3.5793 no .
C36 H24 2.7480 no .
C36 H2 3.2108 no .
C59 H23 2.6382 no .
C59 H39A 2.6131 no .
C59 H39B 2.8573 no .
C59 H22 2.7086 no .
C41 H29 2.6388 no .
C41 H26 3.2552 no .
C53 H36A 2.6670 no .
C53 H36B 2.9907 no .
C53 H33 3.2577 no .
C25 H31 3.1771 no .
C25 H18 2.7168 no .
C25 H1 3.58(4) no .
C40 H25 3.2680 no .
C32 H24 3.2651 no .
C32 H40 2.49(4) no .
C24 H16 3.2668 no .
C24 H18 2.7881 no .
C24 H41 2.8806 no .
C4 H6 2.7197 no .
C4 H3 3.2491 no .
C11 H7 2.7568 no .
C11 H11 3.1724 no .
C11 H9 3.2549 no .
C11 H1 3.48(4) no .
C47 H29 3.2523 no .
C47 H49 2.42(4) no .
C70 H31 2.7218 no .
C70 H48A 3.0878 no .
C70 H48B 2.5403 no .
C70 H46A 3.1376 no .
C70 H30 2.6142 no .
C43 H29 2.7130 no .
C43 H12 3.3432 no .
C43 H28 2.7040 no .
C54 H6 2.8450 no .
C54 H32 3.2825 no .
C54 H36A 2.6226 no .
C54 H36B 2.7453 no .
C54 H34 3.2527 no .
C23 H41 2.6608 no .
C18 H12 3.2207 no .
C2 H5 3.2479 no .
C49 H7 2.7033 no .
C49 H6 2.6333 no .
C49 H35 3.2826 no .
C49 H33 3.2729 no .
C33 H22 3.2342 no .
C19 H16 2.7727 no .
C19 H13 3.2482 no .
C15 H21 3.1181 no .
C15 H9 3.2391 no .
C30 H11 3.3225 no .
C30 H19 3.2474 no .
C30 H1 3.47(4) no .
C56 H39A 2.6722 no .
C56 H39B 3.3868 no .
C56 H40 3.30(4) no .
C39 H28 3.2648 no .
C50 H7 2.9813 no .
C50 H34 3.2488 no .
C55 H35 2.5729 no .
C55 H38A 2.7687 no .
C55 H38B 2.6532 no .
C57 H36A 2.6262 no .
C57 H36B 3.3685 no .
C57 H40 2.56(4) no .
C17 H15 3.2460 no .
C28 H21 3.2339 no .
C69 H46A 2.6625 no .
C69 H46B 2.8546 no .
C3 H2 3.2348 no .
C68 H45A 3.3525 no .
C68 H45B 2.6292 no .
C68 H49 2.82(4) no .
C51 H35 3.2577 no .
C13 H11 3.2283 no .
C52 H32 3.2509 no .
C58 H37A 2.8160 no .
C58 H37B 2.7044 no .
C60 H16 2.6602 no .
C60 H17 2.6925 no .
C60 H44 3.2807 no .
C60 H42 3.2631 no .
C29 H18 3.2432 no .
C14 H8 3.2487 no .
C14 H20 3.5458 no .
C67 H48A 3.3833 no .
C67 H48B 2.6879 no .
C27 H17 2.8016 no .
C27 H20 3.2450 no .
C31 H23 3.2438 no .
C31 H40 2.55(4) no .
C61 H17 2.9192 no .
C61 H43 3.2451 no .
C34 H25 2.5568 no .
C66 H47A 2.5960 no .
C66 H47B 2.7924 no .
C66 H44 2.5917 no .
C65 H16 2.8812 no .
C65 H47A 3.5639 no .
C65 H41 3.2834 no .
C65 H45A 2.8033 no .
C65 H45B 2.6001 no .
C65 H43 3.2462 no .
C64 H45A 3.0560 no .
C64 H45B 2.6422 no .
C64 H42 3.2689 no .
C46 H31 3.2351 no .
C63 H41 3.2518 no .
C62 H44 3.2711 no .
C20 H31 3.5766 no .
C20 H16 2.7356 no .
C20 H12 3.1641 no .
C20 H14 3.2533 no .
CS11 HS14 3.1643 no .
CS11 HS15 3.1625 no .
CS11 HS16 2.5113 no .
CS13 HS11 3.1630 no .
CS13 HS12 3.1642 no .
CS13 HS13 2.5105 no .
CS21 HS24 3.1791 no .
CS21 HS25 3.1712 no .
CS21 HS26 2.5293 no .
CS23 HS21 3.1722 no .
CS23 HS22 3.1773 no .
CS23 HS23 2.5311 no .
CS31 HS34 3.1507 no .
CS31 HS35 3.1788 no .
CS31 HS36 2.5095 no .
CS33 HS31 3.1704 no .
CS33 HS32 3.1596 no .
CS33 HS33 2.5088 no .
CS41 HS44 3.1989 no .
CS41 HS45 3.1826 no .
CS41 HS46 2.5553 no .
CS43 HS41 3.1856 no .
CS43 HS42 3.1946 no .
CS43 HS43 2.5583 no .
CS51 HS54 3.1584 no .
CS51 HS55 3.1124 no .
CS51 HS56 2.4823 no .
CS53 HS51 3.1288 no .
CS53 HS52 3.1485 no .
CS53 HS53 2.4644 no .
C1 H12 2.9692 no .
C1 H4 3.2475 no .
HS11 HS15 3.5722 no .
HS11 HS16 3.1792 no .
HS12 HS14 3.5761 no .
HS12 HS16 3.1799 no .
HS13 HS14 3.1797 no .
HS13 HS15 3.1779 no .
HS13 HS16 2.1113 no .
HS21 HS25 3.5759 no .
HS21 HS26 3.1956 no .
HS22 HS24 3.5920 no .
HS22 HS26 3.1979 no .
HS23 HS24 3.2028 no .
HS23 HS25 3.1943 no .
HS23 HS26 2.1385 no .
HS31 HS36 3.1762 no .
HS32 HS34 3.5518 no .
HS32 HS36 3.1791 no .
HS33 HS34 3.1592 no .
HS33 HS35 3.1944 no .
HS33 HS36 2.1069 no .
H31 H49 2.2805 no .
HS41 HS45 3.5815 no .
HS41 HS46 3.2205 no .
HS42 HS46 3.2230 no .
HS43 HS44 3.2340 no .
HS43 HS45 3.2154 no .
HS43 HS46 2.1762 no .
HS51 HS55 3.5081 no .
HS51 HS56 3.1525 no .
HS52 HS54 3.5906 no .
HS52 HS56 3.1500 no .
HS53 HS54 3.1619 no .
HS53 HS55 3.1053 no .
HS53 HS56 2.0615 no .
H16 H15 2.2373 no .
H29 H28 2.1378 no .
H29 H30 2.3364 no .
H8 H7 2.2464 no .
H8 H9 2.3464 no .
H7 H32 2.7055 no .
H6 H5 2.1605 no .
H12 H13 2.3180 no .
H12 H2 2.4662 no .
H25 H26 2.3132 no .
H25 H24 2.0593 no .
H28 H27 2.3158 no .
H35 H36A 2.1859 no .
H35 H36B 2.5848 no .
H35 H34 2.3289 no .
H27 H26 2.3355 no .
H17 H18 2.2693 no .
H17 H41 2.5982 no .
H5 H4 2.3513 no .
H14 H15 2.3543 no .
H14 H13 2.3337 no .
H3 H13 3.4114 no .
H3 H4 2.3463 no .
H3 H2 2.3254 no .
H23 H24 2.3421 no .
H11 H21 2.6513 no .
H11 H10 2.3150 no .
H21 H20 2.3340 no .
H37A H36A 2.4907 no .
H37A H36B 2.2879 no .
H37A H38A 2.3359 no .
H37A H38B 2.8643 no .
H37A H39A 2.5780 no .
H37B H36A 2.8632 no .
H37B H36B 2.4752 no .
H37B H38A 2.8650 no .
H37B H38B 2.4271 no .
H37B H39A 2.8042 no .
H37B H40 2.9383 no .
H32 H33 2.3441 no .
H36A H38A 2.5154 no .
H36A H38B 2.7230 no .
H36B H38A 3.5688 no .
H38A H39A 2.4595 no .
H38A H39B 2.2705 no .
H38A H40 3.4226 no .
H38B H39A 2.8559 no .
H38B H39B 2.4489 no .
H38B H40 2.3312 no .
H19 H20 2.3390 no .
H19 H18 2.3488 no .
H48A H47A 2.4242 no .
H48A H47B 2.2781 no .
H48A H49 2.2984 no .
H48B H47A 2.8561 no .
H48B H47B 2.4316 no .
H48B H46A 2.7732 no .
H48B H46B 2.6444 no .
H48B H49 2.7307 no .
H47A H46A 2.4549 no .
H47A H46B 2.8513 no .
H47A H45A 3.5517 no .
H47A H45B 2.6870 no .
H47A H49 2.6627 no .
H47B H46A 2.8526 no .
H47B H46B 2.2971 no .
H47B H45B 2.5699 no .
H33 H34 2.3132 no .
H9 H10 2.3472 no .
H39A H40 2.7083 no .
H39B H40 2.4214 no .
H20 H10 3.3619 no .
H46A H45A 2.4246 no .
H46A H45B 2.8493 no .
H46A H49 3.2828 no .
H46B H45A 2.2820 no .
H46B H45B 2.4387 no .
H22 H40 2.0270 no .
H41 H42 2.3406 no .
H45A H44 2.6427 no .
H45B H44 2.1752 no .
H44 H43 2.3264 no .
H43 H42 2.3221 no .
P1 H12 3.3810 no .
P1 H35 3.2501 no 4_455
P1 H36A 3.5528 no 4_455
P1 H33 3.4087 no 2_555
P1 H34 3.4784 no 2_555
P1 H2 3.2597 no .
P2 H5 3.2840 no .
P2 H36B 3.4706 no .
P3 H41 3.5425 no 1_665
F21 H6 2.4577 no .
F21 H5 2.3874 no .
F21 H36B 2.9811 no .
F11 HS51 2.5157 no 3_666
F11 HS52 3.2581 no 3_666
F11 HS53 2.7914 no 3_666
F11 H35 2.5091 no 4_455
F11 H27 3.4828 no 3_566
F11 H26 2.6145 no 3_566
F11 H36A 2.4540 no 4_455
F11 H36B 3.1287 no 4_455
F12 H29 3.1964 no .
F12 H12 2.4161 no .
F12 H35 2.9336 no 4_455
F12 H36A 2.9137 no 4_455
F12 H13 3.4788 no .
F12 H2 3.2776 no .
F13 H35 2.5976 no 4_455
F13 H27 3.1239 no 3_566
F13 H26 3.0407 no 3_566
F13 H33 3.1338 no 2_555
F13 H34 2.3226 no 2_555
F13 H34 2.8465 no 4_455
F14 H12 2.6910 no .
F14 H3 2.4195 no .
F14 H13 2.4145 no .
F14 H19 3.5234 no 4_555
F14 H2 2.5877 no .
F22 HS41 3.2728 no 2_545
F22 HS55 2.8399 no 2_645
F22 HS56 3.5774 no 2_645
F22 H5 3.0818 no .
F22 H37A 3.4330 no .
F22 H37B 3.3436 no .
F22 H36B 2.8099 no .
F22 H9 3.0948 no 4_555
F22 H10 3.4985 no 4_555
F23 HS34 2.8004 no 4_455
F23 H5 2.6337 no .
F23 H4 2.7655 no .
F23 H10 2.7875 no 4_555
F23 H45B 2.6458 no 3_556
F23 H44 3.1297 no 3_556
F24 HS35 2.7866 no 2_645
F24 HS36 3.0874 no 2_645
F24 H47B 2.7114 no 3_556
F24 H46B 3.1505 no 3_556
F24 H45B 3.0768 no 3_556
F25 HS34 3.0911 no 4_455
F25 HS36 3.0506 no 2_645
F25 HS55 3.2555 no 2_645
F25 H48A 2.5440 no 1_655
F25 H47A 3.5371 no 1_655
F25 H47B 3.3095 no 1_655
F25 H10 3.1631 no 4_555
F26 HS31 3.5263 no 2_645
F26 HS33 3.4416 no 2_645
F26 HS36 3.5493 no 2_645
F26 HS51 3.5416 no 2_645
F26 H25 2.9186 no 2_545
F26 H26 3.0719 no 2_545
F26 H36B 2.8216 no .
F15 HS45 3.4306 no 2_545
F15 H12 3.4084 no .
F15 H3 3.3680 no .
F15 H33 2.8786 no 2_555
F15 H34 3.0212 no 2_555
F15 H24 3.0727 no .
F15 H2 2.3261 no .
F16 HS51 3.4768 no 3_666
F16 H27 2.5149 no 3_566
F16 H3 3.5599 no .
F16 H26 3.4017 no 3_566
F16 H19 2.6674 no 4_555
F16 H33 2.4845 no 2_555
F16 H34 3.4871 no 2_555
F16 H18 3.5738 no 4_555
F31 HS12 3.1283 no 1_665
F31 HS14 2.9395 no 1_665
F31 HS16 3.5448 no 1_665
F31 HS24 3.5507 no 2_655
F31 HS26 3.2487 no 2_655
F31 H17 3.2809 no 1_665
F31 H18 3.1660 no 1_665
F31 H41 3.1581 no 1_665
F32 HS54 3.4040 no .
F32 H29 3.4023 no 2_555
F32 H8 3.0384 no 3_665
F32 H7 2.5493 no 3_665
F32 H28 3.0822 no 2_555
F32 H32 3.2350 no 3_665
F32 H30 3.2246 no 2_555
F33 H28 2.6862 no 2_555
F33 H27 3.0722 no 2_555
F33 H17 2.9509 no 1_665
F33 H18 2.8274 no 1_665
F33 H41 3.0766 no 1_665
F34 HS11 3.3946 no 3_665
F34 HS13 3.1629 no 3_665
F34 HS14 3.4613 no 1_665
F34 HS16 3.4541 no 1_665
F34 HS42 3.1693 no 1_655
F34 H8 2.7056 no 3_665
F34 H7 3.3164 no 3_665
F35 HS54 2.9139 no .
F35 HS56 3.2368 no .
F35 H41 2.5819 no 1_665
F35 H42 3.4064 no 1_665
F36 HS12 2.9255 no 1_665
F36 HS13 3.1813 no 1_665
F36 HS16 3.2519 no 3_665
F36 HS44 3.0404 no 3_675
F36 H7 3.4306 no 3_665
F36 H32 2.7272 no 3_665
F36 H18 3.4365 no 1_665
O2 H29 3.5587 no 4_554
O2 H30 2.8025 no 4_554
O1 HS22 3.1702 no 2_545
O1 HS23 3.2668 no 2_545
O4 HS32 3.2383 no 2_545
O4 HS33 3.4850 no 2_545
O3 HS14 3.4208 no 2_555
O3 HS21 3.3527 no .
O3 HS25 2.8433 no .
O3 HS26 3.3547 no .
O3 HS43 2.6156 no 2_545
O3 HS46 2.7417 no 2_545
O5 H38B 2.7855 no 4_455
O5 H22 2.3644 no 4_455
O5 H40 2.14(4) no 4_455
OS1 HS23 2.6914 no 2_545
OS1 HS26 2.6750 no 2_545
OS1 H1 2.17(4) no .
OS2 H16 2.6293 no 4_554
OS2 H15 2.9949 no 2_555
OS2 H15 2.3971 no 4_554
OS2 H39B 3.1566 no .
OS2 H45A 3.1319 no 4_554
OS3 H11 2.3585 no 1_655
OS3 H21 3.0016 no 1_655
OS4 HS11 2.9908 no 3_565
OS4 HS12 3.3011 no 3_565
OS4 H3 2.9688 no 2_555
OS4 H19 2.9486 no 3_565
OS4 H4 2.7608 no 2_555
OS4 H9 3.0502 no 3_565
OS4 H20 2.7288 no 3_565
OS4 H10 3.4282 no 3_565
OS5 HS33 3.3962 no .
OS5 H31 2.5191 no 2_555
OS5 H47A 3.3924 no 2_555
OS5 H49 2.09(4) no 2_555
N11 HS43 3.2869 no 2_545
N11 H46A 3.1854 no 4_554
N11 H46B 3.5580 no 4_554
N1 HS22 3.4085 no 2_545
N2 HS23 3.4545 no 2_545
N3 H48B 3.4498 no 4_554
N6 HS22 3.2864 no 2_545
N5 H48B 3.4736 no 4_554
N12 HS54 3.3976 no 2_545
N12 HS55 3.3942 no 2_545
N7 HS24 3.2768 no 2_545
N8 HS52 3.5639 no 2_545
C5 HS21 3.4642 no 2_545
C5 HS22 3.2186 no 2_545
C6 HS21 3.4711 no 2_545
C6 HS22 3.5085 no 2_545
C6 HS23 3.2223 no 2_545
C8 HS15 3.3681 no .
C8 H30 2.8100 no 4_554
C22 HS24 2.7477 no 2_545
C45 H38B 3.5744 no 4_455
C21 HS24 2.9881 no 2_545
C12 HS11 2.7068 no .
C12 H48A 3.5808 no 4_554
C9 HS15 3.0904 no .
C9 H30 2.7307 no 4_554
C7 HS21 3.5897 no 2_545
C7 HS23 3.5652 no 2_545
C16 HS22 3.5931 no 2_545
C16 H38A 3.2398 no 4_455
C37 HS31 3.5362 no 1_455
C38 HS31 2.9161 no 1_455
C38 H35 3.4925 no 2_555
C38 H34 3.4693 no 2_555
C26 HS52 3.3768 no 2_545
C59 HS43 2.9428 no 2_545
C59 HS46 3.2624 no 2_545
C59 H46A 3.3316 no 4_554
C59 H46B 3.1263 no 4_554
C41 HS31 3.4020 no 1_455
C53 H29 2.8849 no 4_554
C53 H25 3.4381 no 2_545
C53 H26 3.4892 no 2_545
C53 H24 3.2671 no 2_545
C25 HS24 3.3084 no 2_545
C40 HS31 2.7926 no 1_455
C40 H33 3.5597 no 4_455
C32 HS46 3.4395 no 2_545
C32 H46B 2.9693 no 4_554
C24 HS24 3.0498 no 2_545
C24 HS32 3.2964 no 2_545
C4 HS21 3.5956 no 2_545
C4 HS41 3.5931 no 2_545
C4 H44 3.3626 no 3_556
C11 HS11 3.1006 no .
C11 H48B 3.5685 no 4_554
C47 HS54 3.5431 no 2_545
C47 H38B 2.9953 no 4_455
C70 H38B 3.1769 no 4_455
C70 H22 3.4995 no 4_455
C70 H40 2.99(4) no 4_455
C54 H29 2.9726 no 4_554
C54 H30 2.8589 no 4_554
C23 HS24 2.7751 no 2_545
C23 HS32 3.2312 no 2_545
C18 H38A 2.9772 no 4_455
C18 H39B 3.3787 no 4_455
C2 HS45 3.3033 no 2_545
C2 H20 3.5467 no 4_555
C2 H44 3.5395 no 3_556
C2 H43 3.2792 no 3_556
C49 H29 3.2773 no 4_554
C49 H23 3.5880 no 2_545
C49 H30 2.7531 no 4_554
C33 HS45 3.3238 no 2_545
C33 HS46 3.1460 no 2_545
C33 H46B 3.3768 no 4_554
C19 H16 3.5821 no 3_556
C19 H38A 3.4468 no 4_455
C19 H39B 3.1258 no 4_455
C15 HS34 3.3712 no 1_455
C15 HS35 3.4514 no 1_455
C15 H48A 3.5679 no 4_554
C15 H48B 3.4890 no 4_554
C30 HS52 3.5246 no 2_545
C30 H43 3.5449 no 2_455
C56 HS41 3.2432 no 2_545
C39 HS31 2.5098 no 1_455
C39 HS51 3.4308 no 1_455
C39 H35 3.2249 no 2_555
C50 HS15 3.5028 no .
C50 HS44 3.5275 no 1_545
C50 H29 3.4185 no 4_554
C50 H23 3.3034 no 2_545
C50 H24 3.5486 no 2_545
C50 H30 3.5422 no 4_554
C17 H38A 2.8531 no 4_455
C28 HS12 2.8860 no .
C28 HS52 3.1856 no 2_545
C3 HS41 3.4369 no 2_545
C3 H44 2.8537 no 3_556
C3 H43 3.3615 no 3_556
C68 HS33 3.2210 no 2_545
C68 HS36 3.0943 no 2_545
C51 HS45 3.5259 no 1_545
C51 H29 3.3123 no 4_554
C51 H28 3.4982 no 4_554
C51 H27 3.5597 no 4_554
C51 H24 3.0377 no 2_545
C13 HS11 3.0871 no .
C13 HS42 3.2631 no 3_565
C13 HS55 3.1599 no 3_665
C13 H48A 3.1564 no 4_554
C52 H29 3.0683 no 4_554
C52 H25 3.5776 no 2_545
C52 H24 2.8533 no 2_545
C58 HS25 2.9238 no .
C58 HS43 3.4376 no 2_545
C60 HS24 3.4884 no 2_545
C60 HS32 2.6291 no 2_545
C60 H14 2.9234 no 3_556
C29 HS12 3.5200 no .
C29 HS52 3.3704 no 2_545
C29 H3 3.4954 no 4_454
C29 H43 2.9892 no 2_455
C14 HS34 3.1430 no 1_455
C14 H48A 3.1442 no 4_554
C27 HS12 2.9711 no .
C27 HS52 3.1823 no 2_545
C31 H48B 3.0836 no 4_554
C31 H46B 3.4463 no 4_554
C61 HS24 3.5808 no 2_545
C61 HS32 2.9749 no 2_545
C61 H14 2.7983 no 3_556
C66 HS21 3.2520 no 4_455
C65 HS32 2.7813 no 2_545
C65 H14 3.3093 no 3_556
C64 HS32 3.3228 no 2_545
C64 H14 3.4636 no 3_556
C64 H4 3.3022 no 3_556
C46 H7 3.3365 no 4_455
C46 H38B 2.8361 no 4_455
C63 H14 3.3028 no 3_556
C63 H13 3.1129 no 3_556
C63 H4 3.5308 no 3_556
C63 H20 3.2220 no 2_445
C62 HS32 3.4567 no 2_545
C62 H14 3.0020 no 3_556
C62 H13 3.3147 no 3_556
C20 HS22 3.2806 no 2_545
CS12 HS23 3.5019 no 2_545
CS12 HS26 3.0937 no 2_545
CS12 H1 3.34(4) no .
CS11 HS16 3.3592 no 3_555
CS11 HS44 3.2393 no 3_565
CS11 H8 3.5894 no .
CS13 HS13 3.3713 no 3_555
CS13 HS23 3.5972 no 2_545
CS13 HS26 3.0253 no 2_545
CS13 HS44 3.4557 no 1_545
CS13 HS46 3.2686 no 1_545
CS13 H32 3.5533 no .
CS21 H45A 3.0656 no 4_554
CS21 H1 3.42(4) no 2_555
CS23 HS14 3.1817 no 2_555
CS23 H39A 3.2170 no .
CS23 H39B 3.5127 no .
CS22 H15 3.3566 no 4_554
CS22 H39B 3.5037 no .
CS22 H45A 3.4065 no 4_554
CS31 H17 3.5643 no 2_555
CS31 H47A 3.1777 no 2_555
CS32 H11 3.0987 no 1_655
CS33 H11 3.1670 no 1_655
CS33 H47A 3.5185 no 2_555
CS33 H47B 3.4192 no 2_555
CS33 H10 3.3393 no 1_655
CS41 H37A 3.5552 no 2_555
CS41 H37B 3.3224 no 2_555
CS41 H9 3.1610 no 3_565
CS41 H39A 3.4722 no 2_555
CS42 HS11 3.3343 no 3_565
CS42 HS12 3.5725 no 3_565
CS42 H3 3.4597 no 2_555
CS42 H19 3.5246 no 3_565
CS42 H4 3.4569 no 2_555
CS42 H9 3.4839 no 3_565
CS43 HS12 3.5735 no 3_565
CS43 HS15 3.5316 no 1_565
CS43 HS16 3.5397 no 1_565
CS43 H23 3.4492 no 2_555
CS43 H32 3.2372 no 1_565
CS43 H19 3.3011 no 3_565
CS43 H33 3.5318 no 1_565
CS52 H31 3.4218 no 2_555
CS52 H49 2.85(4) no 2_555
CS51 H26 3.5788 no 1_655
CS53 H9 3.3181 no 3_665
CS53 H49 3.03(4) no 2_555
HS11 F34 3.3946 no 3_665
HS11 OS4 2.9908 no 3_565
HS11 C12 2.7068 no .
HS11 C11 3.1006 no .
HS11 C13 3.0871 no .
HS11 CS42 3.3343 no 3_565
HS11 HS42 3.5605 no 3_565
HS11 HS44 3.4263 no 3_565
HS11 H8 2.7916 no .
HS11 H9 3.3923 no .
HS12 F31 3.1283 no 1_445
HS12 F36 2.9255 no 1_445
HS12 OS4 3.3011 no 3_565
HS12 C28 2.8860 no .
HS12 C29 3.5200 no .
HS12 C27 2.9711 no .
HS12 CS42 3.5725 no 3_565
HS12 CS43 3.5735 no 3_565
HS12 HS44 2.7911 no 3_565
HS12 H19 2.9508 no .
HS12 H18 3.0990 no .
HS13 F34 3.1629 no 3_665
HS13 F36 3.1813 no 1_445
HS13 CS13 3.3713 no 3_555
HS13 HS13 3.1436 no 3_555
HS13 HS16 2.4143 no 3_555
HS13 HS44 2.9973 no 3_565
HS14 F31 2.9395 no 1_445
HS14 F34 3.4613 no 1_445
HS14 O3 3.4208 no 2_545
HS14 CS23 3.1817 no 2_545
HS14 HS23 3.3835 no 2_545
HS14 HS25 3.2140 no 2_545
HS14 HS26 2.3452 no 2_545
HS14 HS43 3.2071 no 1_545
HS14 HS44 3.5834 no 1_545
HS14 HS46 3.0560 no 1_545
HS15 C8 3.3681 no .
HS15 C9 3.0904 no .
HS15 C50 3.5028 no .
HS15 CS43 3.5316 no 1_545
HS15 HS23 3.3503 no 2_545
HS15 HS26 3.3301 no 2_545
HS15 HS44 3.2193 no 1_545
HS15 HS46 2.9385 no 1_545
HS15 H7 3.0602 no .
HS15 H32 2.7080 no .
HS16 F31 3.5448 no 1_445
HS16 F34 3.4541 no 1_445
HS16 F36 3.2519 no 3_665
HS16 CS11 3.3592 no 3_555
HS16 CS43 3.5397 no 1_545
HS16 HS13 2.4143 no 3_555
HS16 HS16 3.2696 no 3_555
HS16 HS44 3.0225 no 1_545
HS16 HS46 3.2679 no 1_545
HS16 H32 3.5769 no .
HS21 O3 3.3527 no .
HS21 C5 3.4642 no 2_555
HS21 C6 3.4711 no 2_555
HS21 C7 3.5897 no 2_555
HS21 C4 3.5956 no 2_555
HS21 C66 3.2520 no 4_554
HS21 H6 3.4910 no 2_555
HS21 H5 3.5273 no 2_555
HS21 H45A 2.2632 no 4_554
HS22 O1 3.1702 no 2_555
HS22 N1 3.4085 no 2_555
HS22 N6 3.2864 no 2_555
HS22 C5 3.2186 no 2_555
HS22 C6 3.5085 no 2_555
HS22 C16 3.5931 no 2_555
HS22 C20 3.2806 no 2_555
HS22 H45A 3.3354 no 4_554
HS22 H1 3.1051 no 2_555
HS23 O1 3.2668 no 2_555
HS23 OS1 2.6914 no 2_555
HS23 N2 3.4545 no 2_555
HS23 C6 3.2223 no 2_555
HS23 C7 3.5652 no 2_555
HS23 CS12 3.5019 no 2_555
HS23 CS13 3.5972 no 2_555
HS23 HS14 3.3835 no 2_555
HS23 HS15 3.3503 no 2_555
HS23 H1 2.8660 no 2_555
HS24 F31 3.5507 no 2_645
HS24 N7 3.2768 no 2_555
HS24 C22 2.7477 no 2_555
HS24 C21 2.9881 no 2_555
HS24 C25 3.3084 no 2_555
HS24 C24 3.0498 no 2_555
HS24 C23 2.7751 no 2_555
HS24 C60 3.4884 no 2_555
HS24 C61 3.5808 no 2_555
HS24 H16 3.1654 no 2_555
HS24 H17 3.5735 no 2_555
HS24 H14 3.3355 no 4_554
HS24 H15 3.5068 no 4_554
HS24 H41 3.1915 no 2_555
HS25 O3 2.8433 no .
HS25 C58 2.9238 no .
HS25 HS14 3.2140 no 2_555
HS25 H14 3.4605 no 4_554
HS25 H39A 2.2506 no .
HS25 H39B 2.7547 no .
HS26 F31 3.2487 no 2_645
HS26 O3 3.3547 no .
HS26 OS1 2.6750 no 2_555
HS26 CS12 3.0937 no 2_555
HS26 CS13 3.0253 no 2_555
HS26 HS14 2.3452 no 2_555
HS26 HS15 3.3301 no 2_555
HS31 F26 3.5263 no 2_655
HS31 C37 3.5362 no 1_655
HS31 C38 2.9161 no 1_655
HS31 C41 3.4020 no 1_655
HS31 C40 2.7926 no 1_655
HS31 C39 2.5098 no 1_655
HS31 HS51 3.5998 no .
HS31 H25 3.2967 no 1_655
HS31 H27 3.1208 no 1_655
HS31 H17 3.4880 no 2_555
HS31 H26 2.6986 no 1_655
HS32 O4 3.2383 no 2_555
HS32 C24 3.2964 no 2_555
HS32 C23 3.2312 no 2_555
HS32 C60 2.6291 no 2_555
HS32 C61 2.9749 no 2_555
HS32 C65 2.7813 no 2_555
HS32 C64 3.3228 no 2_555
HS32 C62 3.4567 no 2_555
HS32 H17 2.8864 no 2_555
HS32 H47A 3.3401 no 2_555
HS32 H41 3.4024 no 2_555
HS33 F26 3.4416 no 2_655
HS33 O4 3.4850 no 2_555
HS33 OS5 3.3962 no .
HS33 C68 3.2210 no 2_555
HS33 H47A 2.3081 no 2_555
HS33 H47B 3.3477 no 2_555
HS34 F23 2.8004 no 4_554
HS34 F25 3.0911 no 4_554
HS34 C15 3.3712 no 1_655
HS34 C14 3.1430 no 1_655
HS34 H11 2.9561 no 1_655
HS34 H47B 3.4604 no 2_555
HS34 H10 2.5189 no 1_655
HS34 H45B 3.1811 no 2_555
HS35 F24 2.7866 no 2_655
HS35 C15 3.4514 no 1_655
HS35 H11 2.9647 no 1_655
HS35 H48A 3.5303 no 4_654
HS35 H48B 3.5914 no 4_654
HS35 H47B 3.0453 no 4_654
HS35 H10 3.4522 no 1_655
HS36 F24 3.0874 no 2_655
HS36 F25 3.0506 no 2_655
HS36 F26 3.5493 no 2_655
HS36 C68 3.0943 no 2_555
HS36 H47A 2.6992 no 2_555
HS36 H47B 2.5693 no 2_555
HS36 H45B 3.3599 no 2_555
H31 OS5 2.5191 no 2_545
H31 CS52 3.4218 no 2_545
HS41 F22 3.2728 no 2_555
HS41 C4 3.5931 no 2_555
HS41 C56 3.2432 no 2_555
HS41 C3 3.4369 no 2_555
HS41 H37A 3.0452 no 2_555
HS41 H37B 2.5471 no 2_555
HS41 H4 3.4060 no 2_555
HS41 H9 3.2010 no 3_565
HS41 H39A 3.4494 no 2_555
HS42 F34 3.1693 no 1_455
HS42 C13 3.2631 no 3_565
HS42 HS11 3.5605 no 3_565
HS42 HS56 3.5816 no 1_455
HS42 H37A 3.5300 no 2_555
HS42 H9 2.5136 no 3_565
HS43 O3 2.6156 no 2_555
HS43 N11 3.2869 no 2_555
HS43 C59 2.9428 no 2_555
HS43 C58 3.4376 no 2_555
HS43 HS14 3.2071 no 1_565
HS43 H37A 3.5318 no 2_555
HS43 H37B 3.3259 no 2_555
HS43 H39A 2.7624 no 2_555
HS44 F36 3.0404 no 3_675
HS44 C50 3.5275 no 1_565
HS44 CS11 3.2393 no 3_565
HS44 CS13 3.4557 no 1_565
HS44 HS11 3.4263 no 3_565
HS44 HS12 2.7911 no 3_565
HS44 HS13 2.9973 no 3_565
HS44 HS14 3.5834 no 1_565
HS44 HS15 3.2193 no 1_565
HS44 HS16 3.0225 no 1_565
HS44 H32 2.8082 no 1_565
HS44 H19 2.9348 no 3_565
HS44 H33 3.2823 no 1_565
HS45 F15 3.4306 no 2_555
HS45 C2 3.3033 no 2_555
HS45 C33 3.3238 no 2_555
HS45 C51 3.5259 no 1_565
HS45 H3 3.0376 no 2_555
HS45 H23 3.2554 no 2_555
HS45 H32 3.3256 no 1_565
HS45 H19 3.0553 no 3_565
HS45 H33 2.9951 no 1_565
HS46 O3 2.7417 no 2_555
HS46 C59 3.2624 no 2_555
HS46 C32 3.4395 no 2_555
HS46 C33 3.1460 no 2_555
HS46 CS13 3.2686 no 1_565
HS46 HS14 3.0560 no 1_565
HS46 HS15 2.9385 no 1_565
HS46 HS16 3.2679 no 1_565
HS46 H23 2.7674 no 2_555
HS46 H32 3.0552 no 1_565
HS51 F11 2.5157 no 3_666
HS51 F26 3.5416 no 2_655
HS51 F16 3.4768 no 3_666
HS51 C39 3.4308 no 1_655
HS51 HS31 3.5998 no .
HS51 H27 3.5534 no 1_655
HS51 H26 2.6089 no 1_655
HS51 H36B 3.4262 no 2_655
HS52 F11 3.2581 no 3_666
HS52 N8 3.5639 no 2_555
HS52 C26 3.3768 no 2_555
HS52 C30 3.5246 no 2_555
HS52 C28 3.1856 no 2_555
HS52 C29 3.3704 no 2_555
HS52 C27 3.1823 no 2_555
HS52 H19 3.5820 no 2_555
HS52 H18 3.5704 no 2_555
HS52 H42 3.3161 no 1_665
HS53 F11 2.7914 no 3_666
HS53 H37A 3.1236 no 2_655
HS53 H36A 3.4232 no 2_655
HS53 H36B 3.2750 no 2_655
HS53 H42 3.2661 no 1_665
HS54 F32 3.4040 no .
HS54 F35 2.9139 no .
HS54 N12 3.3976 no 2_555
HS54 C47 3.5431 no 2_555
HS54 H8 3.2882 no 3_665
HS54 H9 3.3961 no 3_665
HS54 H49 2.8403 no 2_555
HS55 F22 2.8399 no 2_655
HS55 F25 3.2555 no 2_655
HS55 N12 3.3942 no 2_555
HS55 C13 3.1599 no 3_665
HS55 H8 3.5324 no 3_665
HS55 H48A 3.1109 no 2_555
HS55 H9 2.5610 no 3_665
HS55 H49 2.8991 no 2_555
HS56 F22 3.5774 no 2_655
HS56 F35 3.2368 no .
HS56 HS42 3.5816 no 1_655
HS56 H37A 2.8029 no 2_655
HS56 H9 3.5607 no 3_665
H16 OS2 2.6293 no 4_455
H16 C19 3.5821 no 3_556
H16 HS24 3.1654 no 2_545
H16 H14 3.3468 no 3_556
H16 H15 3.0442 no 3_556
H29 F12 3.1964 no .
H29 F32 3.4023 no 2_545
H29 O2 3.5587 no 4_455
H29 C53 2.8849 no 4_455
H29 C54 2.9726 no 4_455
H29 C49 3.2773 no 4_455
H29 C50 3.4185 no 4_455
H29 C51 3.3123 no 4_455
H29 C52 3.0683 no 4_455
H29 H35 3.2786 no 4_455
H29 H34 3.5573 no 4_455
H8 F32 3.0384 no 3_665
H8 F34 2.7056 no 3_665
H8 CS11 3.5894 no .
H8 HS11 2.7916 no .
H8 HS54 3.2882 no 3_665
H8 HS55 3.5324 no 3_665
H7 F32 2.5493 no 3_665
H7 F34 3.3164 no 3_665
H7 F36 3.4306 no 3_665
H7 C46 3.3365 no 4_554
H7 HS15 3.0602 no .
H7 H30 2.6324 no 4_554
H6 F21 2.4577 no .
H6 HS21 3.4910 no 2_545
H12 P1 3.3810 no .
H12 F12 2.4161 no .
H12 F14 2.6910 no .
H12 F15 3.4084 no .
H25 F26 2.9186 no 2_555
H25 C53 3.4381 no 2_555
H25 C52 3.5776 no 2_555
H25 HS31 3.2967 no 1_455
H25 H35 3.2939 no 2_555
H25 H34 3.5169 no 2_555
H28 F32 3.0822 no 2_545
H28 F33 2.6862 no 2_545
H28 C51 3.4982 no 4_455
H28 H33 3.5333 no 4_455
H35 P1 3.2501 no 4_554
H35 F11 2.5091 no 4_554
H35 F12 2.9336 no 4_554
H35 F13 2.5976 no 4_554
H35 C38 3.4925 no 2_545
H35 C39 3.2249 no 2_545
H35 H29 3.2786 no 4_554
H35 H25 3.2939 no 2_545
H35 H26 2.7589 no 2_545
H27 F11 3.4828 no 3_566
H27 F13 3.1239 no 3_566
H27 F16 2.5149 no 3_566
H27 F33 3.0722 no 2_545
H27 C51 3.5597 no 4_455
H27 HS31 3.1208 no 1_455
H27 HS51 3.5534 no 1_455
H27 H33 3.0198 no 4_455
H27 H18 3.1944 no 2_455
H17 F31 3.2809 no 1_445
H17 F33 2.9509 no 1_445
H17 CS31 3.5643 no 2_545
H17 HS24 3.5735 no 2_545
H17 HS31 3.4880 no 2_545
H17 HS32 2.8864 no 2_545
H5 P2 3.2840 no .
H5 F21 2.3874 no .
H5 F22 3.0818 no .
H5 F23 2.6337 no .
H5 HS21 3.5273 no 2_545
H5 H44 3.4446 no 3_556
H14 C60 2.9234 no 3_556
H14 C61 2.7983 no 3_556
H14 C65 3.3093 no 3_556
H14 C64 3.4636 no 3_556
H14 C63 3.3028 no 3_556
H14 C62 3.0020 no 3_556
H14 HS24 3.3355 no 4_455
H14 HS25 3.4605 no 4_455
H14 H16 3.3468 no 3_556
H14 H38A 3.2891 no 4_455
H14 H39B 3.5352 no 4_455
H14 H41 3.1732 no 3_556
H14 H42 3.4695 no 3_556
H3 F14 2.4195 no .
H3 F15 3.3680 no .
H3 F16 3.5599 no .
H3 OS4 2.9688 no 2_545
H3 C29 3.4954 no 4_555
H3 CS42 3.4597 no 2_545
H3 HS45 3.0376 no 2_545
H3 H19 3.0543 no 4_555
H3 H20 2.8402 no 4_555
H3 H43 2.8552 no 3_556
H23 C49 3.5880 no 2_555
H23 C50 3.3034 no 2_555
H23 CS43 3.4492 no 2_545
H23 HS45 3.2554 no 2_545
H23 HS46 2.7674 no 2_545
H23 H32 3.3914 no 2_555
H23 H46B 3.5954 no 4_554
H15 OS2 2.9949 no 2_545
H15 OS2 2.3971 no 4_455
H15 CS22 3.3566 no 4_455
H15 HS24 3.5068 no 4_455
H15 H16 3.0442 no 3_556
H15 H15 2.9839 no 3_556
H15 H39B 3.0957 no 4_455
H11 OS3 2.3585 no 1_455
H11 CS32 3.0987 no 1_455
H11 CS33 3.1670 no 1_455
H11 HS34 2.9561 no 1_455
H11 HS35 2.9647 no 1_455
H21 OS3 3.0016 no 1_455
H21 H43 3.3765 no 2_455
H37A F22 3.4330 no .
H37A CS41 3.5552 no 2_545
H37A HS41 3.0452 no 2_545
H37A HS42 3.5300 no 2_545
H37A HS43 3.5318 no 2_545
H37A HS53 3.1236 no 2_645
H37A HS56 2.8029 no 2_645
H37B F22 3.3436 no .
H37B CS41 3.3224 no 2_545
H37B HS41 2.5471 no 2_545
H37B HS43 3.3259 no 2_545
H26 F11 2.6145 no 3_566
H26 F13 3.0407 no 3_566
H26 F26 3.0719 no 2_555
H26 F16 3.4017 no 3_566
H26 C53 3.4892 no 2_555
H26 CS51 3.5788 no 1_455
H26 HS31 2.6986 no 1_455
H26 HS51 2.6089 no 1_455
H26 H35 2.7589 no 2_555
H26 H36B 3.4875 no 2_555
H32 F32 3.2350 no 3_665
H32 F36 2.7272 no 3_665
H32 CS13 3.5533 no .
H32 CS43 3.2372 no 1_545
H32 HS15 2.7080 no .
H32 HS16 3.5769 no .
H32 HS44 2.8082 no 1_545
H32 HS45 3.3256 no 1_545
H32 HS46 3.0552 no 1_545
H32 H23 3.3914 no 2_545
H36A P1 3.5528 no 4_554
H36A F11 2.4540 no 4_554
H36A F12 2.9137 no 4_554
H36A HS53 3.4232 no 2_645
H36B P2 3.4706 no .
H36B F21 2.9811 no .
H36B F11 3.1287 no 4_554
H36B F22 2.8099 no .
H36B F26 2.8216 no .
H36B HS51 3.4262 no 2_645
H36B HS53 3.2750 no 2_645
H36B H26 3.4875 no 2_545
H38A C16 3.2398 no 4_554
H38A C18 2.9772 no 4_554
H38A C19 3.4468 no 4_554
H38A C17 2.8531 no 4_554
H38A H14 3.2891 no 4_554
H38A H13 3.0868 no 4_554
H38B O5 2.7855 no 4_554
H38B C45 3.5744 no 4_554
H38B C47 2.9953 no 4_554
H38B C70 3.1769 no 4_554
H38B C46 2.8361 no 4_554
H38B H30 2.7692 no 4_554
H13 F12 3.4788 no .
H13 F14 2.4145 no .
H13 C63 3.1129 no 3_556
H13 C62 3.3147 no 3_556
H13 H38A 3.0868 no 4_455
H13 H43 3.0755 no 3_556
H13 H42 3.4390 no 3_556
H19 F14 3.5234 no 4_454
H19 F16 2.6674 no 4_454
H19 OS4 2.9486 no 3_565
H19 CS42 3.5246 no 3_565
H19 CS43 3.3011 no 3_565
H19 HS12 2.9508 no .
H19 HS44 2.9348 no 3_565
H19 HS45 3.0553 no 3_565
H19 HS52 3.5820 no 2_545
H19 H3 3.0543 no 4_454
H48A F25 2.5440 no 1_455
H48A C12 3.5808 no 4_455
H48A C15 3.5679 no 4_455
H48A C13 3.1564 no 4_455
H48A C14 3.1442 no 4_455
H48A HS35 3.5303 no 4_355
H48A HS55 3.1109 no 2_545
H48A H9 3.4025 no 4_455
H48A H10 3.3741 no 4_455
H48B N3 3.4498 no 4_455
H48B N5 3.4736 no 4_455
H48B C11 3.5685 no 4_455
H48B C15 3.4890 no 4_455
H48B C31 3.0836 no 4_455
H48B HS35 3.5914 no 4_355
H48B H22 2.8634 no 4_455
H48B H40 3.4427 no 4_455
H4 F23 2.7655 no .
H4 OS4 2.7608 no 2_545
H4 C64 3.3022 no 3_556
H4 C63 3.5308 no 3_556
H4 CS42 3.4569 no 2_545
H4 HS41 3.4060 no 2_545
H4 H20 3.0955 no 4_555
H4 H10 3.0991 no 4_555
H4 H44 2.5551 no 3_556
H4 H43 3.0084 no 3_556
H47A F25 3.5371 no 1_455
H47A OS5 3.3924 no 2_545
H47A CS31 3.1777 no 2_545
H47A CS33 3.5185 no 2_545
H47A HS32 3.3401 no 2_545
H47A HS33 2.3081 no 2_545
H47A HS36 2.6992 no 2_545
H47B F24 2.7114 no 3_556
H47B F25 3.3095 no 1_455
H47B CS33 3.4192 no 2_545
H47B HS33 3.3477 no 2_545
H47B HS34 3.4604 no 2_545
H47B HS35 3.0453 no 4_355
H47B HS36 2.5693 no 2_545
H33 P1 3.4087 no 2_545
H33 F13 3.1338 no 2_545
H33 F15 2.8786 no 2_545
H33 F16 2.4845 no 2_545
H33 C40 3.5597 no 4_554
H33 CS43 3.5318 no 1_545
H33 HS44 3.2823 no 1_545
H33 HS45 2.9951 no 1_545
H33 H28 3.5333 no 4_554
H33 H27 3.0198 no 4_554
H33 H24 3.3485 no 2_545
H9 F22 3.0948 no 4_454
H9 OS4 3.0502 no 3_565
H9 CS41 3.1610 no 3_565
H9 CS42 3.4839 no 3_565
H9 CS53 3.3181 no 3_665
H9 HS11 3.3923 no .
H9 HS41 3.2010 no 3_565
H9 HS42 2.5136 no 3_565
H9 HS54 3.3961 no 3_665
H9 HS55 2.5610 no 3_665
H9 HS56 3.5607 no 3_665
H9 H48A 3.4025 no 4_554
H34 P1 3.4784 no 2_545
H34 F13 2.3226 no 2_545
H34 F13 2.8465 no 4_554
H34 F15 3.0212 no 2_545
H34 F16 3.4871 no 2_545
H34 C38 3.4693 no 2_545
H34 H29 3.5573 no 4_554
H34 H25 3.5169 no 2_545
H34 H34 3.5182 no 3_655
H34 H24 3.0291 no 2_545
H39A CS23 3.2170 no .
H39A CS41 3.4722 no 2_545
H39A HS25 2.2506 no .
H39A HS41 3.4494 no 2_545
H39A HS43 2.7624 no 2_545
H39B OS2 3.1566 no .
H39B C18 3.3787 no 4_554
H39B C19 3.1258 no 4_554
H39B CS23 3.5127 no .
H39B CS22 3.5037 no .
H39B HS25 2.7547 no .
H39B H14 3.5352 no 4_554
H39B H15 3.0957 no 4_554
H39B H46A 3.1761 no 4_554
H20 OS4 2.7288 no 3_565
H20 C2 3.5467 no 4_454
H20 C63 3.2220 no 2_455
H20 H3 2.8402 no 4_454
H20 H4 3.0955 no 4_454
H20 H43 2.3507 no 2_455
H10 F22 3.4985 no 4_454
H10 F23 2.7875 no 4_454
H10 F25 3.1631 no 4_454
H10 OS4 3.4282 no 3_565
H10 CS33 3.3393 no 1_455
H10 HS34 2.5189 no 1_455
H10 HS35 3.4522 no 1_455
H10 H48A 3.3741 no 4_554
H10 H4 3.0991 no 4_454
H46A N11 3.1854 no 4_455
H46A C59 3.3316 no 4_455
H46A H39B 3.1761 no 4_455
H46A H40 3.0249 no 4_455
H46B F24 3.1505 no 3_556
H46B N11 3.5580 no 4_455
H46B C59 3.1263 no 4_455
H46B C32 2.9693 no 4_455
H46B C33 3.3768 no 4_455
H46B C31 3.4463 no 4_455
H46B H23 3.5954 no 4_455
H46B H40 3.4549 no 4_455
H18 F16 3.5738 no 4_454
H18 F31 3.1660 no 1_445
H18 F33 2.8274 no 1_445
H18 F36 3.4365 no 1_445
H18 HS12 3.0990 no .
H18 HS52 3.5704 no 2_545
H18 H27 3.1944 no 2_445
H22 O5 2.3644 no 4_554
H22 C70 3.4995 no 4_554
H22 H48B 2.8634 no 4_554
H41 P3 3.5425 no 1_445
H41 F31 3.1581 no 1_445
H41 F33 3.0766 no 1_445
H41 F35 2.5819 no 1_445
H41 HS24 3.1915 no 2_545
H41 HS32 3.4024 no 2_545
H41 H14 3.1732 no 3_556
H24 F15 3.0727 no .
H24 C53 3.2671 no 2_555
H24 C50 3.5486 no 2_555
H24 C51 3.0377 no 2_555
H24 C52 2.8533 no 2_555
H24 H33 3.3485 no 2_555
H24 H34 3.0291 no 2_555
H45A OS2 3.1319 no 4_455
H45A CS21 3.0656 no 4_455
H45A CS22 3.4065 no 4_455
H45A HS21 2.2632 no 4_455
H45A HS22 3.3354 no 4_455
H45B F23 2.6458 no 3_556
H45B F24 3.0768 no 3_556
H45B HS34 3.1811 no 2_545
H45B HS36 3.3599 no 2_545
H44 F23 3.1297 no 3_556
H44 C4 3.3626 no 3_556
H44 C2 3.5395 no 3_556
H44 C3 2.8537 no 3_556
H44 H5 3.4446 no 3_556
H44 H4 2.5551 no 3_556
H30 F32 3.2246 no 2_545
H30 O2 2.8025 no 4_455
H30 C8 2.8100 no 4_455
H30 C9 2.7307 no 4_455
H30 C54 2.8589 no 4_455
H30 C49 2.7531 no 4_455
H30 C50 3.5422 no 4_455
H30 H7 2.6324 no 4_455
H30 H38B 2.7692 no 4_455
H43 C2 3.2792 no 3_556
H43 C30 3.5449 no 2_445
H43 C3 3.3615 no 3_556
H43 C29 2.9892 no 2_445
H43 H3 2.8552 no 3_556
H43 H21 3.3765 no 2_445
H43 H13 3.0755 no 3_556
H43 H4 3.0084 no 3_556
H43 H20 2.3507 no 2_445
H42 F35 3.4064 no 1_445
H42 HS52 3.3161 no 1_445
H42 HS53 3.2661 no 1_445
H42 H14 3.4695 no 3_556
H42 H13 3.4390 no 3_556
H2 P1 3.2597 no .
H2 F12 3.2776 no .
H2 F14 2.5877 no .
H2 F15 2.3261 no .
H40 O5 2.14(4) no 4_554
H40 C70 2.99(4) no 4_554
H40 H48B 3.4427 no 4_554
H40 H46A 3.0249 no 4_554
H40 H46B 3.4549 no 4_554
H49 OS5 2.09(4) no 2_545
H49 CS52 2.85(4) no 2_545
H49 CS53 3.03(4) no 2_545
H49 HS54 2.8403 no 2_545
H49 HS55 2.8991 no 2_545
H1 OS1 2.17(4) no .
H1 CS12 3.34(4) no .
H1 CS21 3.42(4) no 2_545
H1 HS22 3.1051 no 2_545
H1 HS23 2.8660 no 2_545

loop_
_geom_hbond_atom_site_label_D
_geom_hbond_atom_site_label_H
_geom_hbond_atom_site_label_A
_geom_hbond_site_symmetry_A
_geom_hbond_distance_DA
_geom_hbond_distance_DH
_geom_hbond_distance_HA
_geom_hbond_angle_DHA
_geom_hbond_publ_flag
O1 H1 OS1 . 2.898(4) 0.730 2.17(4) 173(4) no
N11 H40 O5 4_554 2.927(4) 0.803 2.14(4) 167(4) no
N12 H49 OS5 2_545 2.881(5) 0.809 2.09(4) 166(4) no

loop_
_geom_torsion_atom_site_label_1
_geom_torsion_atom_site_label_2
_geom_torsion_atom_site_label_3
_geom_torsion_atom_site_label_4
_geom_torsion
_geom_torsion_publ_flag
O1 Co1 N1 C5 87.72(15) no
O1 Co1 N1 C1 -93.32(19) no
N1 Co1 O1 Co2 93.76(13) no
O1 Co1 N2 C6 -93.35(15) no
O1 Co1 N2 C10 85.20(16) no
N2 Co1 O1 Co2 170.42(12) no
O1 Co1 N3 C11 -89.56(16) no
O1 Co1 N3 C15 88.35(18) no
N3 Co1 O1 Co2 -114.03(13) no
O1 Co1 N4 N9 1.89(15) no
O1 Co1 N4 C36 -172.59(16) no
N4 Co1 O1 Co2 -3.87(13) no
N1 Co1 N2 C6 7.44(14) no
N1 Co1 N2 C10 -174.02(17) no
N2 Co1 N1 C5 -6.34(14) no
N2 Co1 N1 C1 172.6(2) no
N1 Co1 N3 C11 31.5(3) no
N1 Co1 N3 C15 -150.61(16) no
N3 Co1 N1 C5 -31.4(3) no
N3 Co1 N1 C1 147.58(16) no
N1 Co1 N4 N9 -99.94(15) no
N1 Co1 N4 C36 85.58(16) no
N4 Co1 N1 C5 176.57(15) no
N4 Co1 N1 C1 -4.46(19) no
N1 Co1 N5 C35 -91.79(15) no
N1 Co1 N5 C31 64.14(15) no
N5 Co1 N1 C5 -110.56(16) no
N5 Co1 N1 C1 68.40(18) no
N2 Co1 N3 C11 6.38(14) no
N2 Co1 N3 C15 -175.7(2) no
N3 Co1 N2 C6 173.96(17) no
N3 Co1 N2 C10 -7.50(14) no
N2 Co1 N5 C35 -165.52(13) no
N2 Co1 N5 C31 -9.59(17) no
N5 Co1 N2 C6 87.52(16) no
N5 Co1 N2 C10 -93.94(16) no
N3 Co1 N4 N9 95.49(15) no
N3 Co1 N4 C36 -78.99(16) no
N4 Co1 N3 C11 -178.19(14) no
N4 Co1 N3 C15 -0.3(2) no
N3 Co1 N5 C35 119.73(15) no
N3 Co1 N5 C31 -84.35(16) no
N5 Co1 N3 C11 108.94(16) no
N5 Co1 N3 C15 -73.15(18) no
N4 Co1 N5 C35 8.48(13) no
N4 Co1 N5 C31 164.41(17) no
N5 Co1 N4 N9 179.09(17) no
N5 Co1 N4 C36 4.62(14) no
O1 Co2 N6 C16 72.72(19) no
O1 Co2 N6 C20 -100.10(15) no
N6 Co2 O1 Co1 -92.06(13) no
O1 Co2 N9 N4 -2.20(15) no
O1 Co2 N9 C43 172.70(15) no
N9 Co2 O1 Co1 3.92(13) no
O1 Co2 N7 C21 102.33(16) no
O1 Co2 N7 C25 -84.89(17) no
N7 Co2 O1 Co1 -169.90(12) no
O1 Co2 N8 C26 94.23(16) no
O1 Co2 N8 C30 -69.38(18) no
N8 Co2 O1 Co1 115.23(13) no
N6 Co2 N9 N4 97.81(16) no
N6 Co2 N9 C43 -87.28(16) no
N9 Co2 N6 C16 -15.23(19) no
N9 Co2 N6 C20 171.96(15) no
N6 Co2 N10 C48 -68.27(16) no
N6 Co2 N10 C44 86.51(14) no
N10 Co2 N6 C16 -89.28(19) no
N10 Co2 N6 C20 97.91(16) no
N6 Co2 N7 C21 4.70(15) no
N6 Co2 N7 C25 177.48(18) no
N7 Co2 N6 C16 173.4(2) no
N7 Co2 N6 C20 0.55(15) no
N6 Co2 N8 C26 -17.6(3) no
N6 Co2 N8 C30 178.79(15) no
N8 Co2 N6 C16 -177.93(15) no
N8 Co2 N6 C20 9.3(3) no
N9 Co2 N10 C48 -166.05(17) no
N9 Co2 N10 C44 -11.26(13) no
N10 Co2 N9 N4 -178.01(17) no
N10 Co2 N9 C43 -3.11(14) no
N9 Co2 N8 C26 -179.11(14) no
N9 Co2 N8 C30 17.3(2) no
N8 Co2 N9 N4 -91.11(16) no
N8 Co2 N9 C43 83.79(16) no
N10 Co2 N7 C21 -79.74(17) no
N10 Co2 N7 C25 93.04(17) no
N7 Co2 N10 C48 7.21(17) no
N7 Co2 N10 C44 161.99(14) no
N10 Co2 N8 C26 -104.54(16) no
N10 Co2 N8 C30 91.85(18) no
N8 Co2 N10 C48 82.62(16) no
N8 Co2 N10 C44 -122.59(14) no
N7 Co2 N8 C26 -8.85(15) no
N7 Co2 N8 C30 -172.5(2) no
N8 Co2 N7 C21 -170.93(18) no
N8 Co2 N7 C25 1.84(16) no
C54 O2 C55 C56 170.1(3) no
C55 O2 C54 C53 -7.7(4) no
C55 O2 C54 C49 177.6(3) no
C66 O4 C65 C60 178.8(3) no
C66 O4 C65 C64 1.2(5) no
C65 O4 C66 C67 -163.0(3) no
C59 N11 C58 C57 158.3(3) no
C58 N11 C59 O3 -3.1(5) no
C58 N11 C59 C32 -179.5(3) no
Co1 N1 C5 C6 4.7(3) no
Co1 N1 C5 C4 179.17(16) no
Co1 N1 C1 C2 -178.12(16) no
C5 N1 C1 C2 0.8(4) no
C1 N1 C5 C6 -174.4(2) no
C1 N1 C5 C4 0.1(4) no
Co1 N2 C6 C5 -7.3(3) no
Co1 N2 C6 C7 177.84(15) no
Co1 N2 C10 C9 -177.20(15) no
Co1 N2 C10 C11 7.3(3) no
C6 N2 C10 C9 1.3(4) no
C6 N2 C10 C11 -174.1(2) no
C10 N2 C6 C5 174.1(2) no
C10 N2 C6 C7 -0.7(4) no
Co1 N3 C11 C10 -4.7(3) no
Co1 N3 C11 C12 177.93(16) no
Co1 N3 C15 C14 -178.21(17) no
C11 N3 C15 C14 -0.3(4) no
C15 N3 C11 C10 177.2(3) no
C15 N3 C11 C12 -0.2(4) no
Co2 N6 C16 C17 -171.04(17) no
Co2 N6 C20 C21 -5.1(3) no
Co2 N6 C20 C19 172.77(17) no
C16 N6 C20 C21 -178.6(3) no
C16 N6 C20 C19 -0.7(4) no
C20 N6 C16 C17 1.6(4) no
Co1 N4 N9 Co2 0.2(3) no
Co1 N4 N9 C43 -174.62(13) no
Co1 N4 C36 C35 -15.5(3) no
Co1 N4 C36 C37 163.99(15) no
N9 N4 C36 C35 170.12(19) no
N9 N4 C36 C37 -10.4(4) no
C36 N4 N9 Co2 174.63(18) no
C36 N4 N9 C43 -0.2(4) no
Co1 N5 C35 C36 -18.8(3) no
Co1 N5 C35 C34 154.68(16) no
Co1 N5 C31 C32 -154.25(16) no
C35 N5 C31 C32 1.1(4) no
C31 N5 C35 C36 -175.3(2) no
C31 N5 C35 C34 -1.8(4) no
Co2 N9 C43 C42 -163.94(15) no
Co2 N9 C43 C44 15.6(3) no
N4 N9 C43 C42 11.0(4) no
N4 N9 C43 C44 -169.49(19) no
Co2 N10 C48 C47 151.31(17) no
Co2 N10 C44 C45 -150.97(17) no
Co2 N10 C44 C43 22.8(3) no
C48 N10 C44 C45 5.1(4) no
C48 N10 C44 C43 178.9(2) no
C44 N10 C48 C47 -2.4(4) no
C70 N12 C69 C68 -119.0(3) no
C69 N12 C70 O5 1.1(5) no
C69 N12 C70 C47 -178.2(3) no
Co2 N7 C21 C22 171.03(16) no
Co2 N7 C21 C20 -8.7(3) no
Co2 N7 C25 C26 4.7(3) no
Co2 N7 C25 C24 -174.01(16) no
C21 N7 C25 C26 177.4(3) no
C21 N7 C25 C24 -1.3(4) no
C25 N7 C21 C22 -1.7(4) no
C25 N7 C21 C20 178.5(3) no
Co2 N8 C26 C25 13.9(3) no
Co2 N8 C26 C27 -164.83(18) no
Co2 N8 C30 C29 161.88(18) no
C26 N8 C30 C29 -1.3(5) no
C30 N8 C26 C25 178.7(3) no
C30 N8 C26 C27 -0.0(4) no
N1 C5 C6 N2 1.3(4) no
N1 C5 C6 C7 176.0(3) no
N1 C5 C4 C3 -0.7(4) no
C6 C5 C4 C3 173.4(3) no
C4 C5 C6 N2 -173.2(3) no
C4 C5 C6 C7 1.5(4) no
N2 C6 C7 C8 1.4(4) no
C5 C6 C7 C8 -173.0(3) no
C9 C8 C7 C6 -2.7(4) no
C7 C8 C9 C10 3.3(4) no
C9 C8 C49 C54 125.2(3) no
C9 C8 C49 C50 -54.1(4) no
C49 C8 C9 C10 -171.5(3) no
C7 C8 C49 C54 -49.5(4) no
C7 C8 C49 C50 131.1(3) no
C49 C8 C7 C6 172.3(3) no
N5 C35 C36 N4 22.1(3) no
N5 C35 C36 C37 -157.3(2) no
N5 C35 C34 C33 1.4(4) no
C36 C35 C34 C33 174.2(2) no
C34 C35 C36 N4 -151.2(3) no
C34 C35 C36 C37 29.4(4) no
N10 C48 C47 C70 -178.5(2) no
N10 C48 C47 C46 -1.7(4) no
N2 C10 C9 C8 -2.6(4) no
N2 C10 C11 N3 -1.3(4) no
N2 C10 C11 C12 175.9(3) no
C9 C10 C11 N3 -176.6(3) no
C9 C10 C11 C12 0.7(4) no
C11 C10 C9 C8 172.3(3) no
C37 C42 C41 C40 -1.9(4) no
C41 C42 C37 C38 0.5(4) no
C41 C42 C37 C36 -174.9(2) no
C37 C42 C43 N9 -10.8(4) no
C37 C42 C43 C44 169.8(2) no
C43 C42 C37 C38 175.8(2) no
C43 C42 C37 C36 0.5(4) no
C41 C42 C43 N9 164.4(3) no
C41 C42 C43 C44 -15.0(4) no
C43 C42 C41 C40 -177.0(3) no
C21 C22 C23 C24 -0.5(4) no
C21 C22 C23 C60 176.9(3) no
C23 C22 C21 N7 2.6(5) no
C23 C22 C21 C20 -177.6(3) no
N10 C44 C45 C46 -3.6(4) no
N10 C44 C43 N9 -25.4(3) no
N10 C44 C43 C42 154.1(2) no
C45 C44 C43 N9 148.3(3) no
C45 C44 C43 C42 -32.2(4) no
C43 C44 C45 C46 -176.9(2) no
C44 C45 C46 C47 -0.6(4) no
N7 C21 C20 N6 8.9(4) no
N7 C21 C20 C19 -168.9(3) no
C22 C21 C20 N6 -170.9(3) no
C22 C21 C20 C19 11.3(5) no
C11 C12 C13 C14 0.3(5) no
C13 C12 C11 N3 0.2(5) no
C13 C12 C11 C10 -176.9(3) no
N6 C16 C17 C18 -0.8(5) no
C42 C37 C38 C39 1.6(4) no
C42 C37 C36 N4 9.9(4) no
C42 C37 C36 C35 -170.7(2) no
C38 C37 C36 N4 -165.3(3) no
C38 C37 C36 C35 14.1(4) no
C36 C37 C38 C39 176.6(3) no
C37 C38 C39 C40 -2.2(4) no
N8 C26 C25 N7 -12.3(4) no
N8 C26 C25 C24 166.4(3) no
N8 C26 C27 C28 0.9(5) no
C25 C26 C27 C28 -177.7(3) no
C27 C26 C25 N7 166.5(3) no
C27 C26 C25 C24 -14.9(5) no
O3 C59 C32 C33 4.4(4) no
O3 C59 C32 C31 -171.2(3) no
N11 C59 C32 C33 -179.1(3) no
N11 C59 C32 C31 5.3(4) no
C42 C41 C40 C39 1.4(4) no
C54 C53 C52 C51 0.9(5) no
C52 C53 C54 O2 -172.6(3) no
C52 C53 C54 C49 1.9(4) no
N7 C25 C24 C23 3.4(5) no
C26 C25 C24 C23 -175.2(3) no
C41 C40 C39 C38 0.7(5) no
C59 C32 C33 C34 -176.3(3) no
C59 C32 C31 N5 175.6(3) no
C33 C32 C31 N5 -0.0(4) no
C31 C32 C33 C34 -0.4(4) no
C25 C24 C23 C22 -2.4(5) no
C25 C24 C23 C60 -179.7(3) no
C5 C4 C3 C2 0.4(5) no
C48 C47 C70 O5 149.9(3) no
C48 C47 C70 N12 -30.8(4) no
C48 C47 C46 C45 3.1(4) no
C70 C47 C46 C45 -179.9(3) no
C46 C47 C70 O5 -26.9(4) no
C46 C47 C70 N12 152.4(3) no
O2 C54 C49 C8 -7.7(4) no
O2 C54 C49 C50 171.7(2) no
C53 C54 C49 C8 177.3(3) no
C53 C54 C49 C50 -3.4(4) no
C22 C23 C60 C61 -127.3(3) no
C22 C23 C60 C65 52.0(4) no
C24 C23 C60 C61 50.0(5) no
C24 C23 C60 C65 -130.6(3) no
C19 C18 C17 C16 -0.8(5) no
C17 C18 C19 C20 1.6(5) no
C3 C2 C1 N1 -1.1(5) no
C1 C2 C3 C4 0.4(5) no
C8 C49 C50 C51 -178.7(3) no
C54 C49 C50 C51 2.0(4) no
C32 C33 C34 C35 -0.3(4) no
C18 C19 C20 N6 -0.9(5) no
C18 C19 C20 C21 176.8(3) no
N3 C15 C14 C13 0.8(5) no
N8 C30 C29 C28 1.7(5) no
C55 C56 C57 C58 172.0(3) no
C57 C56 C55 O2 -77.6(4) no
C49 C50 C51 C52 0.8(5) no
C56 C57 C58 N11 -75.7(4) no
C29 C28 C27 C26 -0.5(5) no
C27 C28 C29 C30 -0.7(5) no
N12 C69 C68 C67 72.3(4) no
C69 C68 C67 C66 -166.1(3) no
C50 C51 C52 C53 -2.4(5) no
C12 C13 C14 C15 -0.7(5) no
C23 C60 C61 C62 175.6(3) no
C23 C60 C65 O4 8.2(5) no
C23 C60 C65 C64 -174.1(3) no
C61 C60 C65 O4 -172.5(3) no
C61 C60 C65 C64 5.2(5) no
C65 C60 C61 C62 -3.8(6) no
C68 C67 C66 O4 73.1(4) no
C60 C61 C62 C63 0.3(6) no
O4 C65 C64 C63 174.4(3) no
C60 C65 C64 C63 -3.1(6) no
C65 C64 C63 C62 -0.3(7) no
C64 C63 C62 C61 1.8(7) no
